data_1557158
loop_
_publ_author_name
'Sun, Ziyue'
'Zhao, Yanxia'
'Santoro, Orlando'
'Elsegood, Mark R. J.'
'Bedwell, Elizabeth V.'
'Zahra, Khadisha'
'Walton, Alex'
'Redshaw, Carl'

_publ_section_title
;
 Use of titanocalix[4]arenes in the ring opening polymerization of cyclic
 esters
;
_journal_issue 6
_journal_name_full 'Catalysis Science &amp; Technology'
_journal_page_first 1619
_journal_page_last 1639
_journal_paper_doi 10.1039/C9CY02571E
_journal_volume 10
_journal_year 2020
_chemical_formula_moiety 'C108 H147 Cl O9 Ti2, 8.5(C2 H3 N)'
_chemical_formula_sum 'C125 H172.5 Cl N8.5 O9 Ti2'
_chemical_formula_weight 2069.45
_space_group_crystal_system triclinic
_space_group_IT_number 2
_space_group_name_Hall '-P 1'
_space_group_name_H-M_alt 'P -1'
_atom_sites_solution_hydrogens mixed
_atom_sites_solution_primary iterative
_atom_sites_solution_secondary difmap
_audit_creation_method SHELXL-2018/3
_audit_update_record
;
2019-09-19 deposited with the CCDC.	2020-01-27 downloaded from the CCDC.
;
_cell_angle_alpha 100.630(2)
_cell_angle_beta 93.526(3)
_cell_angle_gamma 104.426(3)
_cell_formula_units_Z 2
_cell_length_a 17.4371(7)
_cell_length_b 17.7765(4)
_cell_length_c 21.1345(4)
_cell_measurement_reflns_used 15469
_cell_measurement_temperature 100(2)
_cell_measurement_theta_max 66.34
_cell_measurement_theta_min 3.03
_cell_volume 6195.8(3)
_computing_cell_refinement 'CrysAlisPro 1.171.40.18b (Rigaku OD, 2018)'
_computing_data_collection 'CrysAlisPro 1.171.40.18b (Rigaku OD, 2018)'
_computing_data_reduction 'CrysAlisPro 1.171.40.18b (Rigaku OD, 2018)'
_computing_molecular_graphics 'Bruker SHELXTL'
_computing_publication_material 'Bruker SHELXTL'
_computing_structure_refinement 'SHELXL-2018/3 (Sheldrick, 2018)'
_computing_structure_solution 'SHELXT 2018/2 (Sheldrick, 2018)'
_diffrn_ambient_temperature 100(2)
_diffrn_detector_area_resol_mean 10
_diffrn_measured_fraction_theta_full 0.991
_diffrn_measured_fraction_theta_max 0.991
_diffrn_measurement_device 'four-circle diffractometer'
_diffrn_measurement_device_type
; 
Rigaku 007HF equipped with Varimax confocal mirrors and an AFC11 
goniometer and HyPix 6000 detector 
;
_diffrn_measurement_method 'profile data from \w-scans'
_diffrn_radiation_collimation 0.3
_diffrn_radiation_type CuK\a
_diffrn_radiation_wavelength 1.54178
_diffrn_reflns_av_R_equivalents 0.1311
_diffrn_reflns_av_unetI/netI 0.0920
_diffrn_reflns_Laue_measured_fraction_full 0.991
_diffrn_reflns_Laue_measured_fraction_max 0.991
_diffrn_reflns_limit_h_max 20
_diffrn_reflns_limit_h_min -20
_diffrn_reflns_limit_k_max 21
_diffrn_reflns_limit_k_min -21
_diffrn_reflns_limit_l_max 25
_diffrn_reflns_limit_l_min -24
_diffrn_reflns_number 103194
_diffrn_reflns_point_group_measured_fraction_full 0.991
_diffrn_reflns_point_group_measured_fraction_max 0.991
_diffrn_reflns_theta_full 66.596
_diffrn_reflns_theta_max 66.596
_diffrn_reflns_theta_min 2.633
_diffrn_source 'Rotating anode'
_exptl_absorpt_coefficient_mu 1.730
_exptl_absorpt_correction_T_max 1.000
_exptl_absorpt_correction_T_min 0.720
_exptl_absorpt_correction_type multi-scan
_exptl_absorpt_process_details
; 
CrysAlisPro 1.171.40.18b (Rigaku Oxford Diffraction, 2018) 
Empirical absorption correction using spherical harmonics, 
 implemented in SCALE3 ABSPACK scaling algorithm. 
;
_exptl_crystal_colour orange
_exptl_crystal_density_diffrn 1.109
_exptl_crystal_density_method 'not measured'
_exptl_crystal_description block
_exptl_crystal_F_000 2230
_exptl_crystal_recrystallization_method 'Re-crystallisation from solvent: acetonitrile'
_exptl_crystal_size_max 0.150
_exptl_crystal_size_mid 0.050
_exptl_crystal_size_min 0.030
_refine_diff_density_max 1.098
_refine_diff_density_min -0.547
_refine_diff_density_rms 0.097
_refine_ls_extinction_method none
_refine_ls_goodness_of_fit_ref 1.022
_refine_ls_hydrogen_treatment mixed
_refine_ls_matrix_type full
_refine_ls_number_parameters 1474
_refine_ls_number_reflns 21695
_refine_ls_number_restraints 1059
_refine_ls_restrained_S_all 1.016
_refine_ls_R_factor_all 0.1417
_refine_ls_R_factor_gt 0.0986
_refine_ls_shift/su_max 0.001
_refine_ls_shift/su_mean 0.000
_refine_ls_structure_factor_coef Fsqd
_refine_ls_weighting_details 'w=1/[\s^2^(Fo^2^)+(0.1759P)^2^+2.1383P] where P=(Fo^2^+2Fc^2^)/3'
_refine_ls_weighting_scheme calc
_refine_ls_wR_factor_gt 0.2587
_refine_ls_wR_factor_ref 0.2928
_reflns_Friedel_coverage 0.000
_reflns_number_gt 13736
_reflns_number_total 21695
_reflns_threshold_expression 'I > 2\s(I)'
_cod_data_source_file c9cy02571e2.cif
_cod_data_source_block 10
_cod_depositor_comments
;Adding full bibliography for 1557155--1557164.cif.

 Adding full bibliography for 1557155--1557164.cif.
;
_cod_original_formula_sum 'C125 H172.50 Cl N8.50 O9 Ti2'
_cod_database_code 1557158
_shelx_shelxl_version_number 2018/3
_shelx_space_group_comment
; 
The symmetry employed for this shelxl refinement is uniquely defined 
by the following loop, which should always be used as a source of 
symmetry information in preference to the above space-group names. 
They are only intended as comments. 
;
_shelx_estimated_absorpt_t_min 0.781
_shelx_estimated_absorpt_t_max 0.950

loop_
_space_group_symop_operation_xyz
'x, y, z'
'-x, -y, -z'

loop_
_atom_site_label
_atom_site_type_symbol
_atom_site_fract_x
_atom_site_fract_y
_atom_site_fract_z
_atom_site_U_iso_or_equiv
_atom_site_adp_type
_atom_site_occupancy
_atom_site_site_symmetry_order
_atom_site_calc_flag
_atom_site_refinement_flags_posn
_atom_site_refinement_flags_adp
_atom_site_refinement_flags_occupancy
_atom_site_disorder_assembly
_atom_site_disorder_group
Ti1 Ti 0.58824(5) 0.83690(5) 0.26416(4) 0.0410(2) Uani 1 1 d . . . . .
Ti2 Ti 0.42817(5) 0.66874(5) 0.25202(4) 0.0409(2) Uani 1 1 d . . . . .
Cl1 Cl 0.44316(7) 0.80134(7) 0.22096(5) 0.0477(3) Uani 1 1 d . . . . .
O1 O 0.61911(17) 0.78764(17) 0.15887(13) 0.0407(7) Uani 1 1 d . . . . .
O2 O 0.59725(18) 0.92405(18) 0.22884(14) 0.0431(7) Uani 1 1 d . . . . .
O3 O 0.58122(18) 0.89242(19) 0.34590(14) 0.0450(7) Uani 1 1 d . . . . .
O4 O 0.69002(18) 0.8365(2) 0.28174(14) 0.0476(7) Uani 1 1 d . . . . .
O5 O 0.38839(18) 0.72331(17) 0.35291(14) 0.0433(7) Uani 1 1 d . . . . .
O6 O 0.42921(19) 0.59304(18) 0.29694(14) 0.0465(7) Uani 1 1 d . . . . .
O7 O 0.44340(18) 0.61030(18) 0.17378(14) 0.0436(7) Uani 1 1 d . . . . .
O8 O 0.32173(18) 0.65201(18) 0.22715(14) 0.0445(7) Uani 1 1 d . . . . .
O9 O 0.54263(19) 0.72742(19) 0.27889(15) 0.0459(7) Uani 1 1 d D . . . .
H9 H 0.574(3) 0.707(3) 0.298(2) 0.055 Uiso 1 1 d D U . . .
C9 C 0.8694(4) 1.0930(4) 0.1009(3) 0.0788(18) Uani 1 1 d . . . . .
H9A H 0.816690 1.099932 0.089134 0.118 Uiso 1 1 calc R U . . .
H9B H 0.909988 1.130205 0.083546 0.118 Uiso 1 1 calc R U . . .
H9C H 0.880415 1.103525 0.148187 0.118 Uiso 1 1 calc R U . . .
C1 C 0.6826(3) 0.8418(3) 0.1386(2) 0.0429(10) Uani 1 1 d . . . . .
C2 C 0.7602(3) 0.8391(3) 0.1529(2) 0.0452(11) Uani 1 1 d . . . . .
C3 C 0.8206(3) 0.8941(3) 0.1316(2) 0.0515(12) Uani 1 1 d . . . . .
H3 H 0.874367 0.893204 0.140828 0.062 Uiso 1 1 calc R U . . .
C4 C 0.8054(3) 0.9494(3) 0.0980(2) 0.0518(12) Uani 1 1 d . . . . .
C5 C 0.7268(3) 0.9515(3) 0.0873(2) 0.0494(11) Uani 1 1 d . . . . .
H5 H 0.714987 0.990451 0.065858 0.059 Uiso 1 1 calc R U . . .
C6 C 0.6644(3) 0.8982(3) 0.1072(2) 0.0432(10) Uani 1 1 d . . . . .
C7 C 0.8711(3) 1.0077(4) 0.0725(3) 0.0646(14) Uani 1 1 d . . . . .
C8 C 0.9539(4) 0.9994(4) 0.0916(4) 0.0821(18) Uani 1 1 d . . . . .
H8A H 0.964788 1.011068 0.138953 0.123 Uiso 1 1 calc R U . . .
H8B H 0.993844 1.036662 0.073812 0.123 Uiso 1 1 calc R U . . .
H8C H 0.956269 0.944992 0.074377 0.123 Uiso 1 1 calc R U . . .
C10 C 0.8550(4) 0.9922(4) -0.0013(3) 0.0782(18) Uani 1 1 d . . . . .
H10A H 0.854389 0.937208 -0.019661 0.117 Uiso 1 1 calc R U . . .
H10B H 0.897068 1.028420 -0.018184 0.117 Uiso 1 1 calc R U . . .
H10C H 0.803309 1.001038 -0.013474 0.117 Uiso 1 1 calc R U . . .
C11 C 0.5798(3) 0.9052(3) 0.0944(2) 0.0451(10) Uani 1 1 d . . . . .
H11A H 0.571630 0.912034 0.049261 0.054 Uiso 1 1 calc R U . . .
H11B H 0.542246 0.854584 0.097752 0.054 Uiso 1 1 calc R U . . .
C12 C 0.5638(3) 0.9757(3) 0.2051(2) 0.0434(10) Uani 1 1 d . . . . .
C13 C 0.5582(3) 0.9724(3) 0.1390(2) 0.0469(11) Uani 1 1 d . . . . .
C14 C 0.5249(3) 1.0261(3) 0.1147(2) 0.0555(12) Uani 1 1 d . . . . .
H14 H 0.521256 1.024186 0.069352 0.067 Uiso 1 1 calc R U . . .
C15 C 0.4967(4) 1.0825(3) 0.1544(3) 0.0639(14) Uani 1 1 d . . . . .
C16 C 0.5004(3) 1.0815(3) 0.2199(3) 0.0596(13) Uani 1 1 d . . . . .
H16 H 0.480189 1.118429 0.247788 0.072 Uiso 1 1 calc R U . . .
C17 C 0.5325(3) 1.0284(3) 0.2463(2) 0.0503(11) Uani 1 1 d . . . . .
C18 C 0.4577(4) 1.1380(4) 0.1234(3) 0.0784(18) Uani 1 1 d . . . . .
C19 C 0.4398(6) 1.2022(5) 0.1738(4) 0.114(3) Uani 1 1 d . . . . .
H19A H 0.489162 1.233081 0.201020 0.171 Uiso 1 1 calc R U . . .
H19B H 0.401413 1.177549 0.200847 0.171 Uiso 1 1 calc R U . . .
H19C H 0.417338 1.237299 0.152054 0.171 Uiso 1 1 calc R U . . .
C20 C 0.5128(5) 1.1778(4) 0.0798(3) 0.091(2) Uani 1 1 d . . . . .
H20A H 0.488007 1.213179 0.060345 0.136 Uiso 1 1 calc R U . . .
H20B H 0.522794 1.137297 0.045478 0.136 Uiso 1 1 calc R U . . .
H20C H 0.563354 1.208724 0.105297 0.136 Uiso 1 1 calc R U . . .
C21 C 0.3806(4) 1.0890(4) 0.0810(3) 0.0814(19) Uani 1 1 d . . . . .
H21A H 0.342081 1.065077 0.108246 0.122 Uiso 1 1 calc R U . . .
H21B H 0.392274 1.046951 0.049058 0.122 Uiso 1 1 calc R U . . .
H21C H 0.358234 1.123507 0.058425 0.122 Uiso 1 1 calc R U . . .
C22 C 0.5291(3) 1.0239(3) 0.3173(2) 0.0507(11) Uani 1 1 d . . . . .
H22A H 0.505159 1.065842 0.338145 0.061 Uiso 1 1 calc R U . . .
H22B H 0.492768 0.972133 0.319506 0.061 Uiso 1 1 calc R U . . .
C23 C 0.6304(3) 0.9670(3) 0.3685(2) 0.0472(11) Uani 1 1 d . . . . .
C24 C 0.6071(3) 1.0328(3) 0.3561(2) 0.0470(11) Uani 1 1 d . . . . .
C25 C 0.6579(3) 1.1080(3) 0.3805(2) 0.0571(13) Uani 1 1 d . . . . .
H25 H 0.641643 1.152839 0.372492 0.068 Uiso 1 1 calc R U . . .
C26 C 0.7312(3) 1.1205(3) 0.4161(2) 0.0580(13) Uani 1 1 d . . . . .
C27 C 0.7527(3) 1.0525(3) 0.4258(2) 0.0564(13) Uani 1 1 d . . . . .
H27 H 0.802926 1.059073 0.449357 0.068 Uiso 1 1 calc R U . . .
C28 C 0.7048(3) 0.9760(3) 0.4031(2) 0.0487(11) Uani 1 1 d . . . . .
C29 C 0.7854(4) 1.2032(4) 0.4435(3) 0.0725(16) Uani 1 1 d . . . . .
C30 C 0.8646(5) 1.2111(5) 0.4157(4) 0.104(3) Uani 1 1 d . . . . .
H30A H 0.883191 1.163849 0.417806 0.156 Uiso 1 1 calc R U . . .
H30B H 0.903955 1.258293 0.440902 0.156 Uiso 1 1 calc R U . . .
H30C H 0.857896 1.216351 0.370484 0.156 Uiso 1 1 calc R U . . .
C31 C 0.7994(5) 1.2132(5) 0.5168(3) 0.107(3) Uani 1 1 d . . . . .
H31A H 0.748853 1.210690 0.535195 0.160 Uiso 1 1 calc R U . . .
H31B H 0.837245 1.264723 0.535154 0.160 Uiso 1 1 calc R U . . .
H31C H 0.821296 1.170644 0.527170 0.160 Uiso 1 1 calc R U . . .
C32 C 0.7489(6) 1.2691(5) 0.4296(6) 0.141(4) Uani 1 1 d . . . . .
H32A H 0.738285 1.263554 0.382673 0.211 Uiso 1 1 calc R U . . .
H32B H 0.786143 1.320885 0.448091 0.211 Uiso 1 1 calc R U . . .
H32C H 0.698873 1.265055 0.449151 0.211 Uiso 1 1 calc R U . . .
C33 C 0.7329(3) 0.9054(3) 0.4149(2) 0.0539(12) Uani 1 1 d . . . . .
H33A H 0.686091 0.858969 0.409876 0.065 Uiso 1 1 calc R U . . .
H33B H 0.758188 0.916986 0.460112 0.065 Uiso 1 1 calc R U . . .
C34 C 0.7661(3) 0.8489(3) 0.3043(2) 0.0474(11) Uani 1 1 d . . . . .
C35 C 0.7918(3) 0.8843(3) 0.3694(2) 0.0496(11) Uani 1 1 d . . . . .
C36 C 0.8716(3) 0.8963(3) 0.3905(3) 0.0625(14) Uani 1 1 d . . . . .
H36 H 0.890425 0.921624 0.434281 0.075 Uiso 1 1 calc R U . . .
C37 C 0.9256(3) 0.8729(4) 0.3499(3) 0.0660(15) Uani 1 1 d D . . . .
C38 C 0.8960(3) 0.8370(3) 0.2858(3) 0.0599(13) Uani 1 1 d . . . . .
H38 H 0.931415 0.820207 0.257370 0.072 Uiso 1 1 calc R U . . .
C39 C 0.8181(3) 0.8250(3) 0.2617(2) 0.0498(11) Uani 1 1 d . . . . .
C40 C 1.0112(5) 0.8858(7) 0.3811(5) 0.084(2) Uani 0.754(11) 1 d D U P A 1
C41 C 1.0483(6) 0.9731(6) 0.4039(6) 0.100(3) Uani 0.754(11) 1 d D U P A 1
H41A H 1.016390 0.995350 0.435099 0.130 Uiso 0.754(11) 1 calc R U P A 1
H41B H 1.102490 0.981817 0.424716 0.130 Uiso 0.754(11) 1 calc R U P A 1
H41C H 1.050367 0.999124 0.366787 0.130 Uiso 0.754(11) 1 calc R U P A 1
C42 C 1.0100(6) 0.8433(8) 0.4399(5) 0.105(3) Uani 0.754(11) 1 d D U P A 1
H42A H 0.978188 0.864589 0.471737 0.136 Uiso 0.754(11) 1 calc R U P A 1
H42B H 0.986442 0.786174 0.424614 0.136 Uiso 0.754(11) 1 calc R U P A 1
H42C H 1.064595 0.852729 0.460000 0.136 Uiso 0.754(11) 1 calc R U P A 1
C43 C 1.0601(6) 0.8520(7) 0.3336(5) 0.085(3) Uani 0.754(11) 1 d D U P A 1
H43A H 1.035926 0.794925 0.318560 0.110 Uiso 0.754(11) 1 calc R U P A 1
H43B H 1.062115 0.878192 0.296494 0.110 Uiso 0.754(11) 1 calc R U P A 1
H43C H 1.114238 0.860885 0.354424 0.110 Uiso 0.754(11) 1 calc R U P A 1
C40X C 1.0178(10) 0.8921(17) 0.3617(12) 0.086(6) Uani 0.246(11) 1 d D U P A 2
C41X C 1.0657(16) 0.943(2) 0.3214(13) 0.107(7) Uani 0.246(11) 1 d D U P A 2
H41D H 1.050799 0.993554 0.326157 0.139 Uiso 0.246(11) 1 calc R U P A 2
H41E H 1.122529 0.953992 0.335868 0.139 Uiso 0.246(11) 1 calc R U P A 2
H41F H 1.054946 0.915906 0.275779 0.139 Uiso 0.246(11) 1 calc R U P A 2
C42X C 1.0423(17) 0.9324(19) 0.4346(11) 0.082(6) Uani 0.246(11) 1 d D U P A 2
H42D H 1.011375 0.899400 0.461453 0.107 Uiso 0.246(11) 1 calc R U P A 2
H42E H 1.099254 0.938503 0.445635 0.107 Uiso 0.246(11) 1 calc R U P A 2
H42F H 1.031718 0.984794 0.442605 0.107 Uiso 0.246(11) 1 calc R U P A 2
C43X C 1.0422(19) 0.8153(17) 0.3532(15) 0.092(7) Uani 0.246(11) 1 d D U P A 2
H43D H 1.011600 0.780797 0.379141 0.119 Uiso 0.246(11) 1 calc R U P A 2
H43E H 1.031624 0.788683 0.307378 0.119 Uiso 0.246(11) 1 calc R U P A 2
H43F H 1.099208 0.826769 0.367466 0.119 Uiso 0.246(11) 1 calc R U P A 2
C44 C 0.7828(3) 0.7837(3) 0.1926(2) 0.0488(11) Uani 1 1 d . . . . .
H44A H 0.822094 0.759244 0.171031 0.059 Uiso 1 1 calc R U . . .
H44B H 0.734851 0.740565 0.193956 0.059 Uiso 1 1 calc R U . . .
C45 C 0.5955(3) 0.7081(3) 0.1179(2) 0.0431(10) Uani 1 1 d . U . . .
H45A H 0.569019 0.669729 0.143504 0.052 Uiso 1 1 calc R U . . .
H45B H 0.643679 0.693019 0.103853 0.052 Uiso 1 1 calc R U . . .
C46 C 0.5398(3) 0.7031(3) 0.0591(2) 0.0474(10) Uani 1 1 d . U . . .
H46A H 0.567706 0.739017 0.032266 0.057 Uiso 1 1 calc R U . . .
H46B H 0.493558 0.721957 0.073316 0.057 Uiso 1 1 calc R U . . .
C47 C 0.5093(3) 0.6191(3) 0.0173(2) 0.0481(11) Uani 1 1 d . U . . .
H47A H 0.555161 0.600522 0.001855 0.058 Uiso 1 1 calc R U . . .
H47B H 0.482088 0.582699 0.044076 0.058 Uiso 1 1 calc R U . . .
C48 C 0.4517(3) 0.6164(3) -0.0408(2) 0.0518(11) Uani 1 1 d . U . . .
H48A H 0.413718 0.647121 -0.025891 0.062 Uiso 1 1 calc R U . . .
H48B H 0.482374 0.643061 -0.072019 0.062 Uiso 1 1 calc R U . . .
C49 C 0.4050(3) 0.5345(3) -0.0755(2) 0.0536(11) Uani 1 1 d . U . . .
H49A H 0.379726 0.504899 -0.043584 0.064 Uiso 1 1 calc R U . . .
H49B H 0.442062 0.505931 -0.096094 0.064 Uiso 1 1 calc R U . . .
C50 C 0.3410(4) 0.5357(4) -0.1271(3) 0.0678(14) Uani 1 1 d . U . . .
H50A H 0.305362 0.565932 -0.106398 0.081 Uiso 1 1 calc R U . . .
H50B H 0.366918 0.564606 -0.159213 0.081 Uiso 1 1 calc R U . . .
C51 C 0.2914(4) 0.4565(4) -0.1621(3) 0.089(2) Uani 1 1 d . U . . .
H51A H 0.270079 0.424799 -0.130121 0.107 Uiso 1 1 calc R U . . .
H51B H 0.325501 0.428408 -0.187665 0.107 Uiso 1 1 calc R U . . .
C52 C 0.2217(6) 0.4616(6) -0.2078(5) 0.133(4) Uani 1 1 d . U . . .
H52A H 0.192329 0.495726 -0.182746 0.159 Uiso 1 1 calc R U . . .
H52B H 0.244162 0.488754 -0.242053 0.159 Uiso 1 1 calc R U . . .
C53 C 0.1644(7) 0.3873(6) -0.2392(7) 0.164(5) Uani 1 1 d . U . . .
H53A H 0.143805 0.358389 -0.205409 0.196 Uiso 1 1 calc R U . . .
H53B H 0.192652 0.354325 -0.266874 0.196 Uiso 1 1 calc R U . . .
C54 C 0.0953(7) 0.3960(7) -0.2800(8) 0.207(7) Uani 1 1 d . U . . .
H54A H 0.065844 0.427331 -0.252952 0.310 Uiso 1 1 calc R U . . .
H54B H 0.059990 0.343412 -0.299061 0.310 Uiso 1 1 calc R U . . .
H54C H 0.114731 0.423091 -0.314578 0.310 Uiso 1 1 calc R U . . .
C55 C 0.3152(3) 0.6743(3) 0.3660(2) 0.0465(11) Uani 1 1 d . . . . .
C56 C 0.2443(3) 0.6854(3) 0.3397(2) 0.0489(11) Uani 1 1 d . . . . .
C57 C 0.1739(3) 0.6343(3) 0.3500(3) 0.0579(13) Uani 1 1 d . . . . .
H57 H 0.124809 0.640516 0.332621 0.070 Uiso 1 1 calc R U . . .
C58 C 0.1718(3) 0.5751(3) 0.3840(3) 0.0596(14) Uani 1 1 d . . . . .
C59 C 0.2434(3) 0.5656(3) 0.4085(2) 0.0574(13) Uani 1 1 d . . . . .
H59 H 0.243059 0.524987 0.432128 0.069 Uiso 1 1 calc R U . . .
C60 C 0.3170(3) 0.6152(3) 0.3990(2) 0.0488(11) Uani 1 1 d . . . . .
C61 C 0.0908(4) 0.5204(4) 0.3946(3) 0.0729(17) Uani 1 1 d . . . . .
C62 C 0.0433(4) 0.4778(4) 0.3272(3) 0.087(2) Uani 1 1 d . . . . .
H62A H 0.073552 0.444890 0.302894 0.130 Uiso 1 1 calc R U . . .
H62B H 0.034898 0.517648 0.302946 0.130 Uiso 1 1 calc R U . . .
H62C H -0.008389 0.444228 0.333270 0.130 Uiso 1 1 calc R U . . .
C63 C 0.0427(4) 0.5724(5) 0.4314(4) 0.099(2) Uani 1 1 d . . . . .
H63A H -0.009966 0.539290 0.435725 0.148 Uiso 1 1 calc R U . . .
H63B H 0.036631 0.613179 0.407423 0.148 Uiso 1 1 calc R U . . .
H63C H 0.070945 0.597999 0.474554 0.148 Uiso 1 1 calc R U . . .
C64 C 0.1006(4) 0.4569(4) 0.4304(4) 0.092(2) Uani 1 1 d . . . . .
H64A H 0.132322 0.481689 0.472379 0.138 Uiso 1 1 calc R U . . .
H64B H 0.127827 0.421807 0.404836 0.138 Uiso 1 1 calc R U . . .
H64C H 0.048063 0.425788 0.437373 0.138 Uiso 1 1 calc R U . . .
C65 C 0.3927(3) 0.5971(3) 0.4226(2) 0.0527(12) Uani 1 1 d . . . . .
H65A H 0.438469 0.643067 0.422484 0.063 Uiso 1 1 calc R U . . .
H65B H 0.390069 0.589986 0.467826 0.063 Uiso 1 1 calc R U . . .
C66 C 0.4266(3) 0.5262(3) 0.3185(2) 0.0450(10) Uani 1 1 d . . . . .
C67 C 0.4072(3) 0.5237(3) 0.3819(2) 0.0532(12) Uani 1 1 d . . . . .
C68 C 0.4038(3) 0.4549(3) 0.4040(2) 0.0568(13) Uani 1 1 d . . . . .
H68 H 0.391195 0.453146 0.446912 0.068 Uiso 1 1 calc R U . . .
C69 C 0.4181(3) 0.3876(3) 0.3661(3) 0.0604(13) Uani 1 1 d . . . . .
C70 C 0.4370(3) 0.3936(3) 0.3029(2) 0.0540(12) Uani 1 1 d . . . . .
H70 H 0.446175 0.348656 0.275587 0.065 Uiso 1 1 calc R U . . .
C71 C 0.4426(3) 0.4621(3) 0.2789(2) 0.0476(11) Uani 1 1 d . . . . .
C72 C 0.4145(4) 0.3116(4) 0.3903(3) 0.0704(16) Uani 1 1 d . . . . .
C73 C 0.3974(5) 0.3187(4) 0.4608(3) 0.085(2) Uani 1 1 d . . . . .
H73A H 0.439761 0.360978 0.488446 0.128 Uiso 1 1 calc R U . . .
H73B H 0.395269 0.268238 0.474091 0.128 Uiso 1 1 calc R U . . .
H73C H 0.346134 0.331282 0.465242 0.128 Uiso 1 1 calc R U . . .
C74 C 0.3480(4) 0.2454(4) 0.3486(3) 0.0815(18) Uani 1 1 d . . . . .
H74A H 0.297304 0.259586 0.351779 0.122 Uiso 1 1 calc R U . . .
H74B H 0.344368 0.195964 0.363864 0.122 Uiso 1 1 calc R U . . .
H74C H 0.359438 0.238192 0.303423 0.122 Uiso 1 1 calc R U . . .
C75 C 0.4943(5) 0.2900(4) 0.3853(4) 0.0848(19) Uani 1 1 d . . . . .
H75A H 0.505746 0.283172 0.340076 0.127 Uiso 1 1 calc R U . . .
H75B H 0.490992 0.240481 0.400293 0.127 Uiso 1 1 calc R U . . .
H75C H 0.536897 0.332712 0.412243 0.127 Uiso 1 1 calc R U . . .
C76 C 0.4681(3) 0.4695(3) 0.2124(2) 0.0467(11) Uani 1 1 d . . . . .
H76A H 0.510533 0.519518 0.216844 0.056 Uiso 1 1 calc R U . . .
H76B H 0.491318 0.425096 0.196174 0.056 Uiso 1 1 calc R U . . .
C77 C 0.3901(3) 0.5393(3) 0.1464(2) 0.0456(11) Uani 1 1 d . . . . .
C78 C 0.4018(3) 0.4689(3) 0.1625(2) 0.0445(10) Uani 1 1 d . . . . .
C79 C 0.3488(3) 0.3972(3) 0.1316(2) 0.0525(12) Uani 1 1 d . . . . .
H79 H 0.356426 0.349360 0.141390 0.063 Uiso 1 1 calc R U . . .
C80 C 0.2847(3) 0.3929(3) 0.0866(2) 0.0530(12) Uani 1 1 d . . . . .
C81 C 0.2736(3) 0.4642(3) 0.0751(2) 0.0509(12) Uani 1 1 d . . . . .
H81 H 0.229288 0.462746 0.045927 0.061 Uiso 1 1 calc R U . . .
C82 C 0.3244(3) 0.5369(3) 0.1042(2) 0.0471(11) Uani 1 1 d . . . . .
C83 C 0.2283(3) 0.3115(4) 0.0540(3) 0.0665(14) Uani 1 1 d D U . . .
C84 C 0.1482(7) 0.3022(9) 0.0821(7) 0.074(4) Uani 0.53(2) 1 d D U P B 1
H84A H 0.130796 0.350711 0.083117 0.111 Uiso 0.53(2) 1 calc R U P B 1
H84B H 0.108374 0.257046 0.054937 0.111 Uiso 0.53(2) 1 calc R U P B 1
H84C H 0.154376 0.292966 0.126203 0.111 Uiso 0.53(2) 1 calc R U P B 1
C85 C 0.2603(12) 0.2415(11) 0.0502(12) 0.096(6) Uani 0.53(2) 1 d D U P B 1
H85A H 0.311279 0.251746 0.031905 0.144 Uiso 0.53(2) 1 calc R U P B 1
H85B H 0.268451 0.231153 0.093759 0.144 Uiso 0.53(2) 1 calc R U P B 1
H85C H 0.222449 0.195233 0.022494 0.144 Uiso 0.53(2) 1 calc R U P B 1
C86 C 0.2067(9) 0.3153(10) -0.0198(5) 0.073(4) Uani 0.53(2) 1 d D U P B 1
H86A H 0.184870 0.360812 -0.021240 0.109 Uiso 0.53(2) 1 calc R U P B 1
H86B H 0.254925 0.321199 -0.041998 0.109 Uiso 0.53(2) 1 calc R U P B 1
H86C H 0.167067 0.266291 -0.041456 0.109 Uiso 0.53(2) 1 calc R U P B 1
C84X C 0.1870(14) 0.2740(11) 0.1083(8) 0.110(7) Uani 0.47(2) 1 d D U P B 2
H84D H 0.227570 0.273706 0.142403 0.164 Uiso 0.47(2) 1 calc R U P B 2
H84E H 0.151596 0.305160 0.126712 0.164 Uiso 0.47(2) 1 calc R U P B 2
H84F H 0.155795 0.219363 0.089930 0.164 Uiso 0.47(2) 1 calc R U P B 2
C85X C 0.2807(11) 0.2572(9) 0.0310(9) 0.056(4) Uani 0.47(2) 1 d D U P B 2
H85D H 0.317434 0.256108 0.067551 0.084 Uiso 0.47(2) 1 calc R U P B 2
H85E H 0.247026 0.203416 0.013191 0.084 Uiso 0.47(2) 1 calc R U P B 2
H85F H 0.311195 0.277169 -0.002687 0.084 Uiso 0.47(2) 1 calc R U P B 2
C86X C 0.1721(13) 0.3147(12) 0.0002(10) 0.100(6) Uani 0.47(2) 1 d D U P B 2
H86D H 0.139219 0.349916 0.016187 0.150 Uiso 0.47(2) 1 calc R U P B 2
H86E H 0.201973 0.335011 -0.033667 0.150 Uiso 0.47(2) 1 calc R U P B 2
H86F H 0.137804 0.261258 -0.017789 0.150 Uiso 0.47(2) 1 calc R U P B 2
C87 C 0.3104(3) 0.6132(3) 0.0880(2) 0.0524(12) Uani 1 1 d . . . . .
H87A H 0.362578 0.653389 0.094579 0.063 Uiso 1 1 calc R U . . .
H87B H 0.290892 0.602053 0.041344 0.063 Uiso 1 1 calc R U . . .
C88 C 0.2642(3) 0.6716(3) 0.1939(2) 0.0482(11) Uani 1 1 d . . . . .
C89 C 0.2527(3) 0.6499(3) 0.1258(2) 0.0561(13) Uani 1 1 d . . . . .
C90 C 0.1915(3) 0.6724(4) 0.0946(3) 0.0676(15) Uani 1 1 d . . . . .
H90 H 0.181908 0.658068 0.048645 0.081 Uiso 1 1 calc R U . . .
C91 C 0.1440(4) 0.7149(5) 0.1281(3) 0.0807(19) Uani 1 1 d . . . . .
C92 C 0.1599(4) 0.7370(4) 0.1942(3) 0.0711(16) Uani 1 1 d . . . . .
H92 H 0.128920 0.767277 0.217441 0.085 Uiso 1 1 calc R U . . .
C93 C 0.2198(3) 0.7168(3) 0.2284(3) 0.0567(12) Uani 1 1 d . . . . .
C94 C 0.0775(4) 0.7416(6) 0.0926(4) 0.108(2) Uani 1 1 d D U . . .
C95 C 0.0042(7) 0.7244(9) 0.1244(7) 0.094(4) Uani 0.701(13) 1 d D U P C 1
H95A H 0.017451 0.741259 0.171478 0.141 Uiso 0.701(13) 1 calc R U P C 1
H95B H -0.032197 0.753356 0.109639 0.141 Uiso 0.701(13) 1 calc R U P C 1
H95C H -0.021640 0.667307 0.113242 0.141 Uiso 0.701(13) 1 calc R U P C 1
C96 C 0.1061(7) 0.8450(8) 0.1111(7) 0.118(4) Uani 0.701(13) 1 d D U P C 1
H96A H 0.111795 0.863677 0.158192 0.177 Uiso 0.701(13) 1 calc R U P C 1
H96B H 0.157189 0.864184 0.094662 0.177 Uiso 0.701(13) 1 calc R U P C 1
H96C H 0.065508 0.865167 0.090849 0.177 Uiso 0.701(13) 1 calc R U P C 1
C97 C 0.0713(9) 0.7215(9) 0.0237(5) 0.107(4) Uani 0.701(13) 1 d D U P C 1
H97A H 0.124401 0.736196 0.009446 0.160 Uiso 0.701(13) 1 calc R U P C 1
H97B H 0.047816 0.664259 0.008940 0.160 Uiso 0.701(13) 1 calc R U P C 1
H97C H 0.037260 0.750308 0.005337 0.160 Uiso 0.701(13) 1 calc R U P C 1
C95X C 0.0209(19) 0.767(2) 0.1332(18) 0.118(10) Uani 0.299(13) 1 d D U P C 2
H95D H 0.009604 0.734342 0.165498 0.176 Uiso 0.299(13) 1 calc R U P C 2
H95E H 0.043523 0.823023 0.155162 0.176 Uiso 0.299(13) 1 calc R U P C 2
H95F H -0.028546 0.762594 0.106207 0.176 Uiso 0.299(13) 1 calc R U P C 2
C96X C 0.0184(14) 0.6455(15) 0.0515(15) 0.132(9) Uani 0.299(13) 1 d D U P C 2
H96D H -0.003635 0.614887 0.083371 0.197 Uiso 0.299(13) 1 calc R U P C 2
H96E H -0.025279 0.651300 0.022922 0.197 Uiso 0.299(13) 1 calc R U P C 2
H96F H 0.051653 0.617733 0.025690 0.197 Uiso 0.299(13) 1 calc R U P C 2
C97X C 0.105(2) 0.779(2) 0.0412(15) 0.153(11) Uani 0.299(13) 1 d D U P C 2
H97D H 0.142843 0.752713 0.019890 0.230 Uiso 0.299(13) 1 calc R U P C 2
H97E H 0.059913 0.774568 0.009676 0.230 Uiso 0.299(13) 1 calc R U P C 2
H97F H 0.131983 0.834998 0.058631 0.230 Uiso 0.299(13) 1 calc R U P C 2
C98 C 0.2426(3) 0.7479(3) 0.3003(3) 0.0586(13) Uani 1 1 d . . . . .
H98A H 0.204423 0.777513 0.317016 0.070 Uiso 1 1 calc R U . . .
H98B H 0.296006 0.785957 0.307149 0.070 Uiso 1 1 calc R U . . .
C99 C 0.4150(3) 0.8030(3) 0.3942(2) 0.0458(10) Uani 1 1 d . U . . .
H99A H 0.368429 0.817900 0.412118 0.069 Uiso 1 1 calc R U . . .
H99B H 0.437943 0.841572 0.367645 0.069 Uiso 1 1 calc R U . . .
C100 C 0.4762(3) 0.8078(3) 0.4492(2) 0.0499(11) Uani 1 1 d . U . . .
H10D H 0.520165 0.787241 0.431770 0.075 Uiso 1 1 calc R U . . .
H10E H 0.451550 0.773817 0.478729 0.075 Uiso 1 1 calc R U . . .
C101 C 0.5101(3) 0.8932(3) 0.4874(2) 0.0493(11) Uani 1 1 d . U . . .
H10F H 0.524484 0.928454 0.456405 0.074 Uiso 1 1 calc R U . . .
H10G H 0.468014 0.909596 0.511403 0.074 Uiso 1 1 calc R U . . .
C102 C 0.5832(3) 0.9049(3) 0.5354(2) 0.0534(11) Uani 1 1 d . U . . .
H10H H 0.621116 0.878901 0.513368 0.080 Uiso 1 1 calc R U . . .
H10I H 0.566516 0.878315 0.571419 0.080 Uiso 1 1 calc R U . . .
C103 C 0.6259(3) 0.9919(3) 0.5634(3) 0.0604(13) Uani 1 1 d . U . . .
H10J H 0.640475 1.018736 0.527102 0.091 Uiso 1 1 calc R U . . .
H10K H 0.588112 1.017259 0.586450 0.091 Uiso 1 1 calc R U . . .
C104 C 0.7007(3) 1.0062(4) 0.6099(3) 0.0731(15) Uani 1 1 d . U . . .
H10L H 0.733442 0.971688 0.590499 0.110 Uiso 1 1 calc R U . . .
H10M H 0.732149 1.061953 0.614395 0.110 Uiso 1 1 calc R U . . .
C105 C 0.6862(4) 0.9912(5) 0.6748(4) 0.090(2) Uani 1 1 d . U . . .
H10N H 0.646507 0.939350 0.670170 0.108 Uiso 1 1 calc R U . . .
H10O H 0.662871 1.032568 0.697595 0.108 Uiso 1 1 calc R U . . .
C106 C 0.7596(6) 0.9907(8) 0.7162(6) 0.166(5) Uani 1 1 d . U . . .
H10P H 0.789788 0.960631 0.687884 0.199 Uiso 1 1 calc R U . . .
H10Q H 0.792825 1.046219 0.728315 0.199 Uiso 1 1 calc R U . . .
C107 C 0.7552(8) 0.9626(9) 0.7696(7) 0.194(6) Uani 1 1 d . U . . .
H10R H 0.714966 0.910529 0.759413 0.232 Uiso 1 1 calc R U . . .
H10S H 0.734059 0.998506 0.801212 0.232 Uiso 1 1 calc R U . . .
C108 C 0.8323(9) 0.9508(10) 0.8046(6) 0.200(7) Uani 1 1 d . U . . .
H10T H 0.824104 0.894787 0.806562 0.301 Uiso 1 1 calc R U . . .
H10U H 0.843278 0.983253 0.848632 0.301 Uiso 1 1 calc R U . . .
H10V H 0.877631 0.967172 0.780375 0.301 Uiso 1 1 calc R U . . .
N1 N 0.6472(5) 0.6713(5) 0.3453(4) 0.125(3) Uani 1 1 d D U . . .
C109 C 0.7108(5) 0.6850(5) 0.3749(5) 0.114(3) Uani 1 1 d D U . . .
C110 C 0.7880(6) 0.7011(7) 0.4101(6) 0.153(4) Uani 1 1 d D U . . .
H11C H 0.799073 0.650912 0.414961 0.229 Uiso 1 1 calc R U . . .
H11D H 0.789216 0.733980 0.452966 0.229 Uiso 1 1 calc R U . . .
H11E H 0.828401 0.729245 0.386322 0.229 Uiso 1 1 calc R U . . .
N2 N 0.3034(6) 0.8669(7) -0.0136(4) 0.161(4) Uani 1 1 d D U . . .
C111 C 0.3218(5) 0.8648(6) 0.0386(4) 0.104(2) Uani 1 1 d D U . . .
C112 C 0.3420(5) 0.8626(6) 0.1041(4) 0.114(3) Uani 1 1 d D U . . .
H11F H 0.294271 0.857737 0.126905 0.171 Uiso 1 1 calc R U . . .
H11G H 0.382176 0.911666 0.124906 0.171 Uiso 1 1 calc R U . . .
H11H H 0.363471 0.816996 0.105852 0.171 Uiso 1 1 calc R U . . .
N3 N 0.9380(4) 1.0574(5) 0.2799(4) 0.123(2) Uani 1 1 d D U . . .
C113 C 0.8704(4) 1.0483(4) 0.2720(3) 0.0856(19) Uani 1 1 d D U . . .
C114 C 0.7853(3) 1.0355(4) 0.2606(3) 0.0658(14) Uani 1 1 d D U . . .
H11I H 0.773539 1.084332 0.252813 0.099 Uiso 1 1 calc R U . . .
H11J H 0.760687 1.020894 0.298586 0.099 Uiso 1 1 calc R U . . .
H11K H 0.763952 0.992605 0.222626 0.099 Uiso 1 1 calc R U . . .
N4 N 0.6457(8) 1.3029(7) 0.2499(6) 0.180(4) Uani 1 1 d D U . . .
C115 C 0.6696(7) 1.2507(7) 0.2276(6) 0.138(4) Uani 1 1 d D U . . .
C116 C 0.7006(7) 1.1860(7) 0.1985(6) 0.153(4) Uani 1 1 d D U . . .
H11L H 0.691419 1.177693 0.151205 0.230 Uiso 1 1 calc R U . . .
H11M H 0.673474 1.137563 0.212443 0.230 Uiso 1 1 calc R U . . .
H11N H 0.757905 1.198899 0.212076 0.230 Uiso 1 1 calc R U . . .
N5 N 0.7278(9) 0.5133(10) 0.4476(7) 0.224(7) Uani 1 1 d D U . . .
C117 C 0.6862(8) 0.4954(9) 0.4041(7) 0.173(5) Uani 1 1 d D U . . .
C118 C 0.6330(8) 0.4726(9) 0.3471(7) 0.202(7) Uani 1 1 d D U . . .
H11O H 0.642354 0.425689 0.319618 0.303 Uiso 1 1 calc R U . . .
H11P H 0.641339 0.516222 0.323689 0.303 Uiso 1 1 calc R U . . .
H11Q H 0.578083 0.460051 0.358117 0.303 Uiso 1 1 calc R U . . .
N6 N 0.8198(6) 0.8422(7) 0.5489(5) 0.155(3) Uani 1 1 d D U . . .
C119 C 0.8568(6) 0.8198(6) 0.5820(5) 0.123(3) Uani 1 1 d D U . . .
C120 C 0.9041(7) 0.7919(8) 0.6256(7) 0.177(6) Uani 1 1 d D U . . .
H12A H 0.904081 0.819979 0.670046 0.266 Uiso 1 1 calc R U . . .
H12B H 0.958844 0.801742 0.614213 0.266 Uiso 1 1 calc R U . . .
H12C H 0.881653 0.734771 0.622195 0.266 Uiso 1 1 calc R U . . .
N7 N 0.2034(4) 0.3501(4) 0.2926(4) 0.110(2) Uani 1 1 d D U . . .
C121 C 0.2145(4) 0.4049(4) 0.2704(3) 0.0770(16) Uani 1 1 d D U . . .
C122 C 0.2272(3) 0.4731(3) 0.2422(3) 0.0630(13) Uani 1 1 d D U . . .
H12D H 0.257921 0.465974 0.205319 0.094 Uiso 1 1 calc R U . . .
H12E H 0.256672 0.520012 0.274572 0.094 Uiso 1 1 calc R U . . .
H12F H 0.175632 0.480312 0.227340 0.094 Uiso 1 1 calc R U . . .
N8 N 0.8972(9) 1.2576(10) 0.2554(7) 0.120(5) Uani 0.5 1 d D U P . .
C123 C 0.9572(10) 1.2480(10) 0.2404(8) 0.104(5) Uani 0.5 1 d D U P . .
C124 C 1.0263(7) 1.2279(9) 0.2167(8) 0.099(4) Uani 0.5 1 d D U P . .
H12G H 1.015156 1.170100 0.203258 0.149 Uiso 0.5 1 calc R U P . .
H12H H 1.071072 1.247455 0.251080 0.149 Uiso 0.5 1 calc R U P . .
H12I H 1.039867 1.252422 0.179553 0.149 Uiso 0.5 1 calc R U P . .
N9 N 0.1263(16) 0.5269(15) -0.0593(11) 0.238(15) Uani 0.5 1 d D U P . .
C125 C 0.1488(16) 0.5843(18) -0.0805(14) 0.238(15) Uani 0.5 1 d D U P . .
C126 C 0.1716(13) 0.6523(15) -0.1130(12) 0.209(14) Uani 0.5 1 d D U P . .
H12J H 0.125059 0.655175 -0.139981 0.314 Uiso 0.5 1 calc R U P . .
H12K H 0.213749 0.645170 -0.140246 0.314 Uiso 0.5 1 calc R U P . .
H12L H 0.191006 0.701555 -0.080243 0.314 Uiso 0.5 1 calc R U P . .
N10 N 0.0107(16) 0.3698(12) 0.1469(9) 0.173(8) Uani 0.5 1 d D U P . .
C127 C 0.0337(12) 0.4354(12) 0.1394(9) 0.121(6) Uani 0.5 1 d D U P . .
C128 C 0.0472(13) 0.5071(11) 0.1161(14) 0.167(10) Uani 0.5 1 d D U P . .
H12M H -0.000602 0.507115 0.089197 0.250 Uiso 0.5 1 calc R U P . .
H12N H 0.092199 0.511222 0.090084 0.250 Uiso 0.5 1 calc R U P . .
H12O H 0.059509 0.552415 0.152805 0.250 Uiso 0.5 1 calc R U P . .

loop_
_atom_site_aniso_label
_atom_site_aniso_U_11
_atom_site_aniso_U_22
_atom_site_aniso_U_33
_atom_site_aniso_U_23
_atom_site_aniso_U_13
_atom_site_aniso_U_12
Ti1 0.0422(5) 0.0492(5) 0.0346(4) 0.0061(3) 0.0082(3) 0.0184(4)
Ti2 0.0420(4) 0.0469(5) 0.0369(4) 0.0079(3) 0.0075(3) 0.0177(4)
Cl1 0.0456(6) 0.0538(6) 0.0483(6) 0.0151(5) 0.0059(5) 0.0183(5)
O1 0.0403(16) 0.0457(17) 0.0348(15) 0.0003(13) 0.0079(13) 0.0144(13)
O2 0.0474(17) 0.0475(17) 0.0369(15) 0.0050(13) 0.0128(13) 0.0179(14)
O3 0.0425(17) 0.059(2) 0.0364(16) 0.0063(14) 0.0131(13) 0.0185(15)
O4 0.0391(17) 0.066(2) 0.0388(16) 0.0053(15) 0.0057(13) 0.0198(15)
O5 0.0450(17) 0.0432(17) 0.0410(16) 0.0044(13) 0.0103(13) 0.0125(13)
O6 0.0547(19) 0.0463(18) 0.0419(17) 0.0060(14) 0.0093(14) 0.0208(15)
O7 0.0446(17) 0.0481(18) 0.0388(16) 0.0036(13) 0.0064(13) 0.0170(14)
O8 0.0424(17) 0.0532(18) 0.0420(16) 0.0086(14) 0.0077(13) 0.0203(14)
O9 0.0440(18) 0.0501(18) 0.0420(17) 0.0045(14) 0.0104(14) 0.0118(14)
C9 0.072(4) 0.072(4) 0.086(4) 0.019(3) 0.026(3) 0.002(3)
C1 0.050(3) 0.047(3) 0.031(2) 0.0007(19) 0.0106(19) 0.016(2)
C2 0.045(3) 0.053(3) 0.036(2) -0.005(2) 0.010(2) 0.018(2)
C3 0.046(3) 0.062(3) 0.043(3) -0.004(2) 0.012(2) 0.018(2)
C4 0.056(3) 0.058(3) 0.037(2) -0.002(2) 0.014(2) 0.014(2)
C5 0.062(3) 0.052(3) 0.038(2) 0.007(2) 0.015(2) 0.020(2)
C6 0.050(3) 0.048(3) 0.032(2) -0.0002(19) 0.0118(19) 0.016(2)
C7 0.066(4) 0.072(4) 0.060(3) 0.014(3) 0.027(3) 0.022(3)
C8 0.056(4) 0.097(5) 0.096(5) 0.029(4) 0.026(3) 0.013(3)
C10 0.084(4) 0.094(5) 0.059(3) 0.020(3) 0.032(3) 0.021(4)
C11 0.056(3) 0.050(3) 0.033(2) 0.0062(19) 0.004(2) 0.022(2)
C12 0.048(3) 0.042(2) 0.041(2) 0.0063(19) 0.011(2) 0.014(2)
C13 0.052(3) 0.047(3) 0.042(2) 0.007(2) 0.008(2) 0.014(2)
C14 0.070(3) 0.052(3) 0.048(3) 0.009(2) 0.007(2) 0.023(3)
C15 0.073(4) 0.059(3) 0.063(3) 0.007(3) 0.000(3) 0.029(3)
C16 0.067(3) 0.057(3) 0.059(3) 0.000(2) 0.007(3) 0.033(3)
C17 0.057(3) 0.049(3) 0.047(3) 0.006(2) 0.012(2) 0.018(2)
C18 0.104(5) 0.064(4) 0.074(4) 0.010(3) -0.002(4) 0.041(4)
C19 0.182(9) 0.096(5) 0.084(5) -0.004(4) -0.016(5) 0.098(6)
C20 0.125(6) 0.064(4) 0.083(4) 0.015(3) -0.026(4) 0.034(4)
C21 0.087(5) 0.094(5) 0.069(4) 0.003(3) -0.006(3) 0.047(4)
C22 0.055(3) 0.055(3) 0.045(3) 0.001(2) 0.017(2) 0.025(2)
C23 0.047(3) 0.059(3) 0.032(2) 0.001(2) 0.012(2) 0.010(2)
C24 0.049(3) 0.054(3) 0.036(2) 0.000(2) 0.017(2) 0.016(2)
C25 0.065(3) 0.061(3) 0.046(3) 0.002(2) 0.020(3) 0.022(3)
C26 0.058(3) 0.061(3) 0.049(3) -0.007(2) 0.013(2) 0.016(3)
C27 0.049(3) 0.077(4) 0.036(2) -0.004(2) 0.007(2) 0.015(3)
C28 0.051(3) 0.064(3) 0.029(2) -0.002(2) 0.012(2) 0.019(2)
C29 0.070(4) 0.069(4) 0.065(4) -0.010(3) 0.009(3) 0.011(3)
C30 0.105(6) 0.083(5) 0.092(5) -0.018(4) 0.038(4) -0.013(4)
C31 0.114(6) 0.103(6) 0.068(4) -0.029(4) 0.014(4) -0.003(5)
C32 0.129(8) 0.065(5) 0.195(10) -0.022(6) -0.044(7) 0.015(5)
C33 0.054(3) 0.071(3) 0.034(2) 0.002(2) 0.003(2) 0.020(3)
C34 0.048(3) 0.055(3) 0.041(2) 0.007(2) 0.002(2) 0.020(2)
C35 0.047(3) 0.060(3) 0.040(2) 0.004(2) 0.003(2) 0.018(2)
C36 0.064(3) 0.068(3) 0.054(3) -0.003(3) -0.003(3) 0.027(3)
C37 0.049(3) 0.084(4) 0.061(3) -0.008(3) -0.004(3) 0.031(3)
C38 0.055(3) 0.067(3) 0.057(3) -0.003(3) 0.004(3) 0.028(3)
C39 0.054(3) 0.055(3) 0.041(2) 0.002(2) 0.005(2) 0.023(2)
C40 0.057(5) 0.111(5) 0.075(5) -0.019(4) -0.009(4) 0.038(4)
C41 0.050(5) 0.120(5) 0.108(8) -0.028(5) -0.010(5) 0.025(5)
C42 0.068(6) 0.161(8) 0.088(5) 0.009(5) -0.008(4) 0.053(6)
C43 0.041(5) 0.110(7) 0.096(6) -0.006(5) 0.002(4) 0.030(5)
C40X 0.048(10) 0.131(11) 0.061(9) -0.024(8) -0.004(8) 0.026(8)
C41X 0.048(12) 0.168(14) 0.079(11) -0.003(12) -0.007(10) 0.009(12)
C42X 0.051(12) 0.116(15) 0.065(9) -0.021(9) -0.016(9) 0.031(12)
C43X 0.041(12) 0.139(12) 0.073(14) -0.037(10) -0.013(11) 0.032(12)
C44 0.044(3) 0.058(3) 0.042(2) -0.003(2) 0.007(2) 0.019(2)
C45 0.044(2) 0.047(3) 0.040(2) 0.0051(19) 0.0095(18) 0.018(2)
C46 0.052(3) 0.051(3) 0.041(2) 0.0049(19) 0.0075(19) 0.020(2)
C47 0.056(3) 0.050(3) 0.040(2) 0.0028(19) 0.0047(19) 0.020(2)
C48 0.059(3) 0.054(3) 0.043(2) 0.004(2) 0.002(2) 0.021(2)
C49 0.058(3) 0.056(3) 0.047(3) 0.007(2) 0.002(2) 0.018(2)
C50 0.062(3) 0.076(4) 0.060(3) 0.005(3) -0.009(2) 0.018(3)
C51 0.088(5) 0.088(4) 0.076(4) 0.017(3) -0.020(3) 0.002(3)
C52 0.123(7) 0.111(6) 0.138(7) 0.001(6) -0.071(6) 0.021(5)
C53 0.126(8) 0.112(7) 0.226(12) 0.023(7) -0.083(7) 0.015(5)
C54 0.137(9) 0.102(7) 0.341(19) 0.028(10) -0.129(11) 0.011(6)
C55 0.048(3) 0.048(3) 0.039(2) -0.001(2) 0.013(2) 0.011(2)
C56 0.048(3) 0.051(3) 0.046(3) -0.001(2) 0.012(2) 0.017(2)
C57 0.054(3) 0.061(3) 0.056(3) -0.004(3) 0.013(2) 0.019(2)
C58 0.061(3) 0.058(3) 0.051(3) -0.007(2) 0.019(3) 0.009(3)
C59 0.072(4) 0.055(3) 0.044(3) 0.006(2) 0.019(3) 0.014(3)
C60 0.057(3) 0.049(3) 0.037(2) 0.001(2) 0.012(2) 0.011(2)
C61 0.061(4) 0.077(4) 0.068(4) -0.001(3) 0.025(3) 0.001(3)
C62 0.063(4) 0.085(5) 0.091(5) -0.008(4) 0.018(3) -0.004(3)
C63 0.074(4) 0.094(5) 0.108(5) -0.011(4) 0.045(4) 0.001(4)
C64 0.078(5) 0.083(5) 0.105(5) 0.019(4) 0.029(4) -0.002(4)
C65 0.074(3) 0.048(3) 0.036(2) 0.011(2) 0.004(2) 0.015(2)
C66 0.047(3) 0.046(3) 0.041(2) 0.011(2) -0.001(2) 0.011(2)
C67 0.061(3) 0.052(3) 0.044(3) 0.006(2) 0.001(2) 0.014(2)
C68 0.070(3) 0.059(3) 0.043(3) 0.013(2) 0.005(2) 0.019(3)
C69 0.068(3) 0.060(3) 0.054(3) 0.012(3) -0.001(3) 0.020(3)
C70 0.065(3) 0.045(3) 0.052(3) 0.005(2) -0.002(2) 0.019(2)
C71 0.049(3) 0.049(3) 0.044(3) 0.004(2) -0.002(2) 0.018(2)
C72 0.091(4) 0.061(3) 0.064(3) 0.019(3) 0.005(3) 0.026(3)
C73 0.128(6) 0.066(4) 0.073(4) 0.030(3) 0.016(4) 0.034(4)
C74 0.100(5) 0.063(4) 0.081(4) 0.021(3) 0.002(4) 0.019(3)
C75 0.107(5) 0.076(4) 0.090(5) 0.034(4) 0.011(4) 0.045(4)
C76 0.049(3) 0.046(3) 0.048(3) 0.005(2) 0.008(2) 0.020(2)
C77 0.048(3) 0.055(3) 0.033(2) -0.001(2) 0.013(2) 0.017(2)
C78 0.051(3) 0.048(3) 0.034(2) 0.000(2) 0.008(2) 0.019(2)
C79 0.054(3) 0.061(3) 0.044(3) 0.000(2) 0.011(2) 0.024(2)
C80 0.043(3) 0.066(3) 0.043(3) -0.006(2) 0.009(2) 0.014(2)
C81 0.048(3) 0.070(3) 0.036(2) 0.002(2) 0.007(2) 0.023(2)
C82 0.048(3) 0.064(3) 0.031(2) 0.005(2) 0.008(2) 0.020(2)
C83 0.052(3) 0.070(3) 0.065(3) -0.015(3) 0.007(2) 0.014(2)
C84 0.054(6) 0.093(9) 0.058(7) -0.007(6) 0.003(5) 0.004(6)
C85 0.065(10) 0.068(9) 0.139(17) 0.001(9) -0.020(10) 0.012(8)
C86 0.043(7) 0.097(9) 0.066(5) -0.009(6) 0.008(5) 0.015(7)
C84X 0.092(13) 0.098(12) 0.087(9) -0.033(7) 0.031(8) -0.038(10)
C85X 0.068(10) 0.033(7) 0.060(8) -0.003(5) 0.002(6) 0.015(7)
C86X 0.058(11) 0.086(11) 0.136(12) -0.016(10) -0.036(9) 0.022(9)
C87 0.056(3) 0.061(3) 0.040(2) 0.004(2) 0.003(2) 0.020(2)
C88 0.039(2) 0.059(3) 0.048(3) 0.010(2) 0.002(2) 0.019(2)
C89 0.046(3) 0.074(4) 0.053(3) 0.016(3) 0.004(2) 0.025(3)
C90 0.056(3) 0.096(4) 0.057(3) 0.016(3) -0.003(3) 0.033(3)
C91 0.062(4) 0.118(6) 0.075(4) 0.019(4) 0.006(3) 0.049(4)
C92 0.059(3) 0.094(4) 0.073(4) 0.016(3) 0.012(3) 0.043(3)
C93 0.049(3) 0.064(3) 0.059(3) 0.011(3) 0.006(2) 0.022(2)
C94 0.078(4) 0.165(6) 0.108(5) 0.044(5) 0.005(4) 0.071(5)
C95 0.049(5) 0.129(10) 0.104(7) 0.006(8) -0.016(5) 0.042(6)
C96 0.096(8) 0.139(7) 0.149(10) 0.054(7) 0.009(7) 0.069(6)
C97 0.091(9) 0.150(11) 0.107(5) 0.055(6) -0.006(6) 0.063(8)
C95X 0.07(2) 0.16(3) 0.14(2) 0.026(17) 0.002(14) 0.083(18)
C96X 0.079(14) 0.200(15) 0.12(2) -0.002(14) -0.014(13) 0.085(11)
C97X 0.12(2) 0.25(3) 0.15(2) 0.11(2) 0.014(16) 0.11(2)
C98 0.049(3) 0.071(3) 0.062(3) 0.005(3) 0.011(2) 0.031(3)
C99 0.047(3) 0.042(2) 0.048(2) 0.005(2) 0.0107(19) 0.013(2)
C100 0.061(3) 0.052(3) 0.041(2) 0.008(2) 0.014(2) 0.021(2)
C101 0.062(3) 0.050(3) 0.039(2) 0.0073(19) 0.015(2) 0.021(2)
C102 0.059(3) 0.059(3) 0.043(2) 0.004(2) 0.013(2) 0.021(2)
C103 0.065(3) 0.061(3) 0.052(3) -0.003(2) 0.009(2) 0.020(2)
C104 0.054(3) 0.072(4) 0.085(4) -0.002(3) 0.000(3) 0.016(3)
C105 0.079(4) 0.094(5) 0.091(4) 0.019(4) -0.020(3) 0.017(4)
C106 0.112(7) 0.189(10) 0.182(9) 0.087(8) -0.072(7) -0.001(7)
C107 0.156(9) 0.215(13) 0.183(10) 0.085(9) -0.097(8) -0.003(9)
C108 0.203(13) 0.284(18) 0.134(9) 0.052(10) -0.056(9) 0.112(13)
N1 0.106(5) 0.145(7) 0.149(6) 0.058(5) -0.006(4) 0.061(5)
C109 0.099(5) 0.097(6) 0.156(8) 0.056(6) -0.006(5) 0.027(5)
C110 0.134(7) 0.125(8) 0.199(11) 0.046(8) -0.048(7) 0.040(6)
N2 0.144(8) 0.236(11) 0.115(5) 0.056(7) 0.007(6) 0.061(7)
C111 0.091(5) 0.125(7) 0.118(5) 0.050(6) 0.012(5) 0.049(5)
C112 0.101(6) 0.116(6) 0.133(6) 0.065(6) -0.012(5) 0.020(5)
N3 0.084(4) 0.138(6) 0.126(6) 0.024(5) -0.018(4) 0.000(4)
C113 0.083(4) 0.091(5) 0.068(4) 0.006(3) 0.000(4) 0.005(4)
C114 0.081(3) 0.069(4) 0.048(3) 0.006(3) 0.018(3) 0.023(3)
N4 0.209(12) 0.156(10) 0.176(10) 0.020(8) 0.009(8) 0.067(8)
C115 0.140(9) 0.125(9) 0.142(9) 0.022(7) -0.015(7) 0.032(6)
C116 0.139(9) 0.136(9) 0.184(11) 0.033(8) 0.006(8) 0.041(7)
N5 0.201(13) 0.260(16) 0.216(13) 0.120(12) -0.033(9) 0.034(11)
C117 0.129(10) 0.174(11) 0.195(13) 0.072(11) -0.004(7) -0.018(9)
C118 0.136(10) 0.174(12) 0.277(16) 0.101(12) -0.064(10) -0.013(9)
N6 0.160(8) 0.187(9) 0.136(7) 0.066(7) 0.015(6) 0.058(7)
C119 0.114(7) 0.128(8) 0.121(7) 0.050(6) -0.002(5) 0.004(6)
C120 0.129(9) 0.158(10) 0.243(14) 0.106(10) -0.031(8) -0.001(7)
N7 0.097(5) 0.093(4) 0.144(6) 0.041(4) 0.015(4) 0.022(4)
C121 0.073(4) 0.075(4) 0.080(4) 0.010(3) 0.010(3) 0.017(3)
C122 0.061(3) 0.072(3) 0.054(3) 0.003(2) 0.015(3) 0.020(3)
N8 0.120(10) 0.114(11) 0.104(10) -0.002(8) 0.012(9) 0.011(9)
C123 0.120(11) 0.097(11) 0.079(10) 0.002(8) 0.001(9) 0.015(10)
C124 0.061(7) 0.102(11) 0.113(11) 0.034(9) -0.014(7) -0.021(6)
N9 0.28(2) 0.22(2) 0.195(19) -0.150(18) -0.127(16) 0.20(2)
C125 0.20(2) 0.21(3) 0.28(3) -0.14(2) -0.099(17) 0.18(3)
C126 0.138(17) 0.23(2) 0.22(3) -0.152(19) -0.068(15) 0.15(2)
N10 0.25(2) 0.134(12) 0.114(12) -0.002(12) -0.042(14) 0.052(14)
C127 0.108(13) 0.143(12) 0.106(12) -0.005(12) -0.006(10) 0.049(12)
C128 0.114(15) 0.096(12) 0.29(3) 0.005(13) 0.066(17) 0.038(11)

loop_
_atom_type_symbol
_atom_type_description
_atom_type_scat_dispersion_real
_atom_type_scat_dispersion_imag
_atom_type_scat_source
C C 0.0181 0.0091 'International Tables Vol C Tables 4.2.6.8 and 6.1.1.4'
H H 0.0000 0.0000 'International Tables Vol C Tables 4.2.6.8 and 6.1.1.4'
O O 0.0492 0.0322 'International Tables Vol C Tables 4.2.6.8 and 6.1.1.4'
Cl Cl 0.3639 0.7018 'International Tables Vol C Tables 4.2.6.8 and 6.1.1.4'
Ti Ti 0.2191 1.8069 'International Tables Vol C Tables 4.2.6.8 and 6.1.1.4'
N N 0.0311 0.0180 'International Tables Vol C Tables 4.2.6.8 and 6.1.1.4'

loop_
_geom_angle_atom_site_label_1
_geom_angle_atom_site_label_2
_geom_angle_atom_site_label_3
_geom_angle
O4 Ti1 O2 102.84(15)
O4 Ti1 O3 94.67(14)
O2 Ti1 O3 92.58(13)
O4 Ti1 O9 94.87(15)
O2 Ti1 O9 158.70(14)
O3 Ti1 O9 97.74(13)
O4 Ti1 O1 79.05(12)
O2 Ti1 O1 79.65(11)
O3 Ti1 O1 168.54(13)
O9 Ti1 O1 92.37(11)
O4 Ti1 Cl1 164.50(11)
O2 Ti1 Cl1 85.33(10)
O3 Ti1 Cl1 98.13(10)
O9 Ti1 Cl1 74.82(10)
O1 Ti1 Cl1 89.68(8)
O6 Ti2 O8 102.75(15)
O6 Ti2 O7 95.47(13)
O8 Ti2 O7 92.48(13)
O6 Ti2 O9 95.18(14)
O8 Ti2 O9 159.04(14)
O7 Ti2 O9 96.57(13)
O6 Ti2 O5 78.30(12)
O8 Ti2 O5 80.71(12)
O7 Ti2 O5 169.40(13)
O9 Ti2 O5 92.55(12)
O6 Ti2 Cl1 163.01(11)
O8 Ti2 Cl1 85.10(10)
O7 Ti2 Cl1 99.25(10)
O9 Ti2 Cl1 74.82(10)
O5 Ti2 Cl1 88.31(8)
Ti1 Cl1 Ti2 88.12(4)
C1 O1 C45 114.8(3)
C1 O1 Ti1 112.8(2)
C45 O1 Ti1 131.3(2)
C12 O2 Ti1 150.5(3)
C23 O3 Ti1 119.9(2)
C34 O4 Ti1 168.3(3)
C55 O5 C99 115.6(3)
C55 O5 Ti2 111.6(2)
C99 O5 Ti2 131.2(2)
C66 O6 Ti2 168.1(3)
C77 O7 Ti2 120.4(3)
C88 O8 Ti2 148.6(3)
Ti2 O9 Ti1 122.23(17)
Ti2 O9 H9 121(4)
Ti1 O9 H9 117(4)
C7 C9 H9A 109.5
C7 C9 H9B 109.5
H9A C9 H9B 109.5
C7 C9 H9C 109.5
H9A C9 H9C 109.5
H9B C9 H9C 109.5
C2 C1 C6 122.2(4)
C2 C1 O1 119.5(4)
C6 C1 O1 118.3(4)
C1 C2 C3 117.0(4)
C1 C2 C44 123.6(4)
C3 C2 C44 119.3(4)
C4 C3 C2 123.0(5)
C4 C3 H3 118.5
C2 C3 H3 118.5
C3 C4 C5 117.4(5)
C3 C4 C7 123.1(5)
C5 C4 C7 119.4(5)
C4 C5 C6 122.0(5)
C4 C5 H5 119.0
C6 C5 H5 119.0
C1 C6 C5 118.3(4)
C1 C6 C11 123.1(4)
C5 C6 C11 118.6(4)
C8 C7 C10 109.6(5)
C8 C7 C9 107.9(5)
C10 C7 C9 109.2(5)
C8 C7 C4 112.0(5)
C10 C7 C4 108.8(5)
C9 C7 C4 109.4(4)
C7 C8 H8A 109.5
C7 C8 H8B 109.5
H8A C8 H8B 109.5
C7 C8 H8C 109.5
H8A C8 H8C 109.5
H8B C8 H8C 109.5
C7 C10 H10A 109.5
C7 C10 H10B 109.5
H10A C10 H10B 109.5
C7 C10 H10C 109.5
H10A C10 H10C 109.5
H10B C10 H10C 109.5
C13 C11 C6 116.1(4)
C13 C11 H11A 108.3
C6 C11 H11A 108.3
C13 C11 H11B 108.3
C6 C11 H11B 108.3
H11A C11 H11B 107.4
O2 C12 C13 118.5(4)
O2 C12 C17 120.4(4)
C13 C12 C17 121.0(4)
C12 C13 C14 118.6(4)
C12 C13 C11 119.5(4)
C14 C13 C11 121.6(4)
C13 C14 C15 122.3(5)
C13 C14 H14 118.9
C15 C14 H14 118.9
C16 C15 C14 117.1(5)
C16 C15 C18 123.5(5)
C14 C15 C18 119.2(5)
C15 C16 C17 122.6(5)
C15 C16 H16 118.7
C17 C16 H16 118.7
C16 C17 C12 118.2(4)
C16 C17 C22 121.3(4)
C12 C17 C22 120.4(4)
C20 C18 C19 108.3(6)
C20 C18 C21 107.3(5)
C19 C18 C21 109.8(6)
C20 C18 C15 109.6(6)
C19 C18 C15 112.2(5)
C21 C18 C15 109.5(5)
C18 C19 H19A 109.5
C18 C19 H19B 109.5
H19A C19 H19B 109.5
C18 C19 H19C 109.5
H19A C19 H19C 109.5
H19B C19 H19C 109.5
C18 C20 H20A 109.5
C18 C20 H20B 109.5
H20A C20 H20B 109.5
C18 C20 H20C 109.5
H20A C20 H20C 109.5
H20B C20 H20C 109.5
C18 C21 H21A 109.5
C18 C21 H21B 109.5
H21A C21 H21B 109.5
C18 C21 H21C 109.5
H21A C21 H21C 109.5
H21B C21 H21C 109.5
C24 C22 C17 116.3(4)
C24 C22 H22A 108.2
C17 C22 H22A 108.2
C24 C22 H22B 108.2
C17 C22 H22B 108.2
H22A C22 H22B 107.4
O3 C23 C24 119.9(4)
O3 C23 C28 119.2(4)
C24 C23 C28 120.9(5)
C25 C24 C23 118.6(5)
C25 C24 C22 120.0(5)
C23 C24 C22 121.4(4)
C26 C25 C24 123.1(5)
C26 C25 H25 118.4
C24 C25 H25 118.4
C25 C26 C27 116.1(5)
C25 C26 C29 122.5(5)
C27 C26 C29 121.4(5)
C28 C27 C26 123.7(5)
C28 C27 H27 118.1
C26 C27 H27 118.1
C27 C28 C23 117.6(5)
C27 C28 C33 120.5(5)
C23 C28 C33 121.9(5)
C30 C29 C26 109.2(5)
C30 C29 C31 109.1(6)
C26 C29 C31 108.2(6)
C30 C29 C32 109.8(7)
C26 C29 C32 112.8(6)
C31 C29 C32 107.7(7)
C29 C30 H30A 109.5
C29 C30 H30B 109.5
H30A C30 H30B 109.5
C29 C30 H30C 109.5
H30A C30 H30C 109.5
H30B C30 H30C 109.5
C29 C31 H31A 109.5
C29 C31 H31B 109.5
H31A C31 H31B 109.5
C29 C31 H31C 109.5
H31A C31 H31C 109.5
H31B C31 H31C 109.5
C29 C32 H32A 109.5
C29 C32 H32B 109.5
H32A C32 H32B 109.5
C29 C32 H32C 109.5
H32A C32 H32C 109.5
H32B C32 H32C 109.5
C28 C33 C35 113.3(4)
C28 C33 H33A 108.9
C35 C33 H33A 108.9
C28 C33 H33B 108.9
C35 C33 H33B 108.9
H33A C33 H33B 107.7
O4 C34 C35 119.7(4)
O4 C34 C39 118.4(4)
C35 C34 C39 121.9(4)
C36 C35 C34 117.5(4)
C36 C35 C33 122.1(4)
C34 C35 C33 120.4(4)
C35 C36 C37 122.8(5)
C35 C36 H36 118.6
C37 C36 H36 118.6
C38 C37 C36 116.9(5)
C38 C37 C40 126.2(6)
C36 C37 C40 116.9(6)
C38 C37 C40X 112.5(10)
C36 C37 C40X 129.8(11)
C39 C38 C37 123.0(5)
C39 C38 H38 118.5
C37 C38 H38 118.5
C38 C39 C34 117.9(4)
C38 C39 C44 124.6(4)
C34 C39 C44 117.4(4)
C43 C40 C41 109.3(11)
C43 C40 C37 110.9(7)
C41 C40 C37 108.9(8)
C43 C40 C42 108.1(9)
C41 C40 C42 109.8(9)
C37 C40 C42 109.9(9)
C40 C41 H41A 109.5
C40 C41 H41B 109.5
H41A C41 H41B 109.5
C40 C41 H41C 109.5
H41A C41 H41C 109.5
H41B C41 H41C 109.5
C40 C42 H42A 109.5
C40 C42 H42B 109.5
H42A C42 H42B 109.5
C40 C42 H42C 109.5
H42A C42 H42C 109.5
H42B C42 H42C 109.5
C40 C43 H43A 109.5
C40 C43 H43B 109.5
H43A C43 H43B 109.5
C40 C43 H43C 109.5
H43A C43 H43C 109.5
H43B C43 H43C 109.5
C41X C40X C43X 108(2)
C41X C40X C37 117.9(18)
C43X C40X C37 109.1(19)
C41X C40X C42X 108.8(17)
C43X C40X C42X 105.5(17)
C37 C40X C42X 106.8(17)
C40X C41X H41D 109.5
C40X C41X H41E 109.5
H41D C41X H41E 109.5
C40X C41X H41F 109.5
H41D C41X H41F 109.5
H41E C41X H41F 109.5
C40X C42X H42D 109.5
C40X C42X H42E 109.5
H42D C42X H42E 109.5
C40X C42X H42F 109.5
H42D C42X H42F 109.5
H42E C42X H42F 109.5
C40X C43X H43D 109.5
C40X C43X H43E 109.5
H43D C43X H43E 109.5
C40X C43X H43F 109.5
H43D C43X H43F 109.5
H43E C43X H43F 109.5
C2 C44 C39 113.2(4)
C2 C44 H44A 108.9
C39 C44 H44A 108.9
C2 C44 H44B 108.9
C39 C44 H44B 108.9
H44A C44 H44B 107.7
O1 C45 C46 112.2(4)
O1 C45 H45A 109.2
C46 C45 H45A 109.2
O1 C45 H45B 109.2
C46 C45 H45B 109.2
H45A C45 H45B 107.9
C45 C46 C47 113.6(4)
C45 C46 H46A 108.8
C47 C46 H46A 108.8
C45 C46 H46B 108.8
C47 C46 H46B 108.8
H46A C46 H46B 107.7
C48 C47 C46 111.9(4)
C48 C47 H47A 109.2
C46 C47 H47A 109.2
C48 C47 H47B 109.2
C46 C47 H47B 109.2
H47A C47 H47B 107.9
C49 C48 C47 115.2(4)
C49 C48 H48A 108.5
C47 C48 H48A 108.5
C49 C48 H48B 108.5
C47 C48 H48B 108.5
H48A C48 H48B 107.5
C48 C49 C50 112.8(4)
C48 C49 H49A 109.0
C50 C49 H49A 109.0
C48 C49 H49B 109.0
C50 C49 H49B 109.0
H49A C49 H49B 107.8
C51 C50 C49 115.4(5)
C51 C50 H50A 108.4
C49 C50 H50A 108.4
C51 C50 H50B 108.4
C49 C50 H50B 108.4
H50A C50 H50B 107.5
C50 C51 C52 112.8(6)
C50 C51 H51A 109.0
C52 C51 H51A 109.0
C50 C51 H51B 109.0
C52 C51 H51B 109.0
H51A C51 H51B 107.8
C53 C52 C51 117.2(8)
C53 C52 H52A 108.0
C51 C52 H52A 108.0
C53 C52 H52B 108.0
C51 C52 H52B 108.0
H52A C52 H52B 107.2
C52 C53 C54 115.0(9)
C52 C53 H53A 108.5
C54 C53 H53A 108.5
C52 C53 H53B 108.5
C54 C53 H53B 108.5
H53A C53 H53B 107.5
C53 C54 H54A 109.5
C53 C54 H54B 109.5
H54A C54 H54B 109.5
C53 C54 H54C 109.5
H54A C54 H54C 109.5
H54B C54 H54C 109.5
C60 C55 C56 122.8(4)
C60 C55 O5 119.5(4)
C56 C55 O5 117.5(4)
C57 C56 C55 116.6(5)
C57 C56 C98 120.6(5)
C55 C56 C98 122.8(4)
C58 C57 C56 123.2(5)
C58 C57 H57 118.4
C56 C57 H57 118.4
C57 C58 C59 118.2(5)
C57 C58 C61 120.7(6)
C59 C58 C61 121.1(5)
C58 C59 C60 121.3(5)
C58 C59 H59 119.4
C60 C59 H59 119.4
C55 C60 C59 117.8(5)
C55 C60 C65 123.9(4)
C59 C60 C65 118.2(5)
C64 C61 C63 110.4(6)
C64 C61 C58 113.0(6)
C63 C61 C58 108.5(5)
C64 C61 C62 107.5(6)
C63 C61 C62 108.6(6)
C58 C61 C62 108.8(5)
C61 C62 H62A 109.5
C61 C62 H62B 109.5
H62A C62 H62B 109.5
C61 C62 H62C 109.5
H62A C62 H62C 109.5
H62B C62 H62C 109.5
C61 C63 H63A 109.5
C61 C63 H63B 109.5
H63A C63 H63B 109.5
C61 C63 H63C 109.5
H63A C63 H63C 109.5
H63B C63 H63C 109.5
C61 C64 H64A 109.5
C61 C64 H64B 109.5
H64A C64 H64B 109.5
C61 C64 H64C 109.5
H64A C64 H64C 109.5
H64B C64 H64C 109.5
C67 C65 C60 113.4(4)
C67 C65 H65A 108.9
C60 C65 H65A 108.9
C67 C65 H65B 108.9
C60 C65 H65B 108.9
H65A C65 H65B 107.7
O6 C66 C71 120.2(4)
O6 C66 C67 118.1(4)
C71 C66 C67 121.7(4)
C68 C67 C66 118.2(5)
C68 C67 C65 123.3(4)
C66 C67 C65 118.4(4)
C67 C68 C69 122.9(5)
C67 C68 H68 118.6
C69 C68 H68 118.6
C68 C69 C70 116.2(5)
C68 C69 C72 123.1(5)
C70 C69 C72 120.7(5)
C71 C70 C69 123.0(5)
C71 C70 H70 118.5
C69 C70 H70 118.5
C66 C71 C70 117.9(4)
C66 C71 C76 119.6(4)
C70 C71 C76 122.4(4)
C69 C72 C74 108.3(5)
C69 C72 C73 112.5(5)
C74 C72 C73 108.3(6)
C69 C72 C75 110.2(5)
C74 C72 C75 109.7(6)
C73 C72 C75 107.8(5)
C72 C73 H73A 109.5
C72 C73 H73B 109.5
H73A C73 H73B 109.5
C72 C73 H73C 109.5
H73A C73 H73C 109.5
H73B C73 H73C 109.5
C72 C74 H74A 109.5
C72 C74 H74B 109.5
H74A C74 H74B 109.5
C72 C74 H74C 109.5
H74A C74 H74C 109.5
H74B C74 H74C 109.5
C72 C75 H75A 109.5
C72 C75 H75B 109.5
H75A C75 H75B 109.5
C72 C75 H75C 109.5
H75A C75 H75C 109.5
H75B C75 H75C 109.5
C78 C76 C71 114.7(4)
C78 C76 H76A 108.6
C71 C76 H76A 108.6
C78 C76 H76B 108.6
C71 C76 H76B 108.6
H76A C76 H76B 107.6
O7 C77 C82 120.2(4)
O7 C77 C78 119.1(4)
C82 C77 C78 120.8(4)
C79 C78 C77 117.8(4)
C79 C78 C76 119.8(4)
C77 C78 C76 122.5(4)
C78 C79 C80 122.6(5)
C78 C79 H79 118.7
C80 C79 H79 118.7
C81 C80 C79 117.2(5)
C81 C80 C83 122.8(5)
C79 C80 C83 120.0(5)
C82 C81 C80 122.6(5)
C82 C81 H81 118.7
C80 C81 H81 118.7
C81 C82 C77 118.9(5)
C81 C82 C87 120.2(4)
C77 C82 C87 120.9(4)
C86X C83 C85X 111.0(11)
C85 C83 C84 114.1(10)
C86X C83 C80 113.9(9)
C85 C83 C80 117.2(10)
C85X C83 C80 106.9(8)
C84 C83 C80 109.1(6)
C86X C83 C84X 113.7(12)
C85X C83 C84X 103.0(10)
C80 C83 C84X 107.4(6)
C85 C83 C86 104.7(10)
C84 C83 C86 103.6(8)
C80 C83 C86 106.8(7)
C83 C84 H84A 109.5
C83 C84 H84B 109.5
H84A C84 H84B 109.5
C83 C84 H84C 109.5
H84A C84 H84C 109.5
H84B C84 H84C 109.5
C83 C85 H85A 109.5
C83 C85 H85B 109.5
H85A C85 H85B 109.5
C83 C85 H85C 109.5
H85A C85 H85C 109.5
H85B C85 H85C 109.5
C83 C86 H86A 109.5
C83 C86 H86B 109.5
H86A C86 H86B 109.5
C83 C86 H86C 109.5
H86A C86 H86C 109.5
H86B C86 H86C 109.5
C83 C84X H84D 109.5
C83 C84X H84E 109.5
H84D C84X H84E 109.5
C83 C84X H84F 109.5
H84D C84X H84F 109.5
H84E C84X H84F 109.5
C83 C85X H85D 109.5
C83 C85X H85E 109.5
H85D C85X H85E 109.5
C83 C85X H85F 109.5
H85D C85X H85F 109.5
H85E C85X H85F 109.5
C83 C86X H86D 109.5
C83 C86X H86E 109.5
H86D C86X H86E 109.5
C83 C86X H86F 109.5
H86D C86X H86F 109.5
H86E C86X H86F 109.5
C89 C87 C82 117.3(4)
C89 C87 H87A 108.0
C82 C87 H87A 108.0
C89 C87 H87B 108.0
C82 C87 H87B 108.0
H87A C87 H87B 107.2
O8 C88 C93 118.1(4)
O8 C88 C89 120.0(4)
C93 C88 C89 121.8(4)
C90 C89 C88 116.6(5)
C90 C89 C87 121.6(5)
C88 C89 C87 121.4(4)
C91 C90 C89 122.8(5)
C91 C90 H90 118.6
C89 C90 H90 118.6
C92 C91 C90 118.1(5)
C92 C91 C94 119.6(6)
C90 C91 C94 122.3(6)
C91 C92 C93 122.3(5)
C91 C92 H92 118.8
C93 C92 H92 118.8
C92 C93 C88 118.3(5)
C92 C93 C98 122.2(5)
C88 C93 C98 119.2(4)
C97X C94 C95X 122(2)
C97 C94 C95 118.5(9)
C97X C94 C91 112.1(15)
C97 C94 C91 114.7(7)
C95X C94 C91 115.5(18)
C95 C94 C91 110.1(8)
C97 C94 C96 104.4(8)
C95 C94 C96 101.4(8)
C91 C94 C96 105.9(7)
C97X C94 C96X 103.4(16)
C95X C94 C96X 100.4(15)
C91 C94 C96X 98.2(10)
C94 C95 H95A 109.5
C94 C95 H95B 109.5
H95A C95 H95B 109.5
C94 C95 H95C 109.5
H95A C95 H95C 109.5
H95B C95 H95C 109.5
C94 C96 H96A 109.5
C94 C96 H96B 109.5
H96A C96 H96B 109.5
C94 C96 H96C 109.5
H96A C96 H96C 109.5
H96B C96 H96C 109.5
C94 C97 H97A 109.5
C94 C97 H97B 109.5
H97A C97 H97B 109.5
C94 C97 H97C 109.5
H97A C97 H97C 109.5
H97B C97 H97C 109.5
C94 C95X H95D 109.5
C94 C95X H95E 109.5
H95D C95X H95E 109.5
C94 C95X H95F 109.5
H95D C95X H95F 109.5
H95E C95X H95F 109.5
C94 C96X H96D 109.5
C94 C96X H96E 109.5
H96D C96X H96E 109.5
C94 C96X H96F 109.5
H96D C96X H96F 109.5
H96E C96X H96F 109.5
C94 C97X H97D 109.5
C94 C97X H97E 109.5
H97D C97X H97E 109.5
C94 C97X H97F 109.5
H97D C97X H97F 109.5
H97E C97X H97F 109.5
C93 C98 C56 115.3(4)
C93 C98 H98A 108.5
C56 C98 H98A 108.5
C93 C98 H98B 108.5
C56 C98 H98B 108.5
H98A C98 H98B 107.5
O5 C99 C100 112.3(4)
O5 C99 H99A 109.2
C100 C99 H99A 109.2
O5 C99 H99B 109.2
C100 C99 H99B 109.2
H99A C99 H99B 107.9
C99 C100 C101 111.6(4)
C99 C100 H10D 109.3
C101 C100 H10D 109.3
C99 C100 H10E 109.3
C101 C100 H10E 109.3
H10D C100 H10E 108.0
C102 C101 C100 114.3(4)
C102 C101 H10F 108.7
C100 C101 H10F 108.7
C102 C101 H10G 108.7
C100 C101 H10G 108.7
H10F C101 H10G 107.6
C101 C102 C103 113.8(4)
C101 C102 H10H 108.8
C103 C102 H10H 108.8
C101 C102 H10I 108.8
C103 C102 H10I 108.8
H10H C102 H10I 107.7
C104 C103 C102 115.4(5)
C104 C103 H10J 108.4
C102 C103 H10J 108.4
C104 C103 H10K 108.4
C102 C103 H10K 108.4
H10J C103 H10K 107.5
C105 C104 C103 114.9(5)
C105 C104 H10L 108.5
C103 C104 H10L 108.5
C105 C104 H10M 108.5
C103 C104 H10M 108.5
H10L C104 H10M 107.5
C104 C105 C106 114.4(8)
C104 C105 H10N 108.7
C106 C105 H10N 108.7
C104 C105 H10O 108.7
C106 C105 H10O 108.7
H10N C105 H10O 107.6
C107 C106 C105 122.0(11)
C107 C106 H10P 106.8
C105 C106 H10P 106.8
C107 C106 H10Q 106.8
C105 C106 H10Q 106.8
H10P C106 H10Q 106.7
C106 C107 C108 119.6(14)
C106 C107 H10R 107.4
C108 C107 H10R 107.4
C106 C107 H10S 107.4
C108 C107 H10S 107.4
H10R C107 H10S 107.0
C107 C108 H10T 109.5
C107 C108 H10U 109.5
H10T C108 H10U 109.5
C107 C108 H10V 109.5
H10T C108 H10V 109.5
H10U C108 H10V 109.5
N1 C109 C110 179.3(13)
C109 C110 H11C 109.5
C109 C110 H11D 109.5
H11C C110 H11D 109.5
C109 C110 H11E 109.5
H11C C110 H11E 109.5
H11D C110 H11E 109.5
N2 C111 C112 177.9(10)
C111 C112 H11F 109.5
C111 C112 H11G 109.5
H11F C112 H11G 109.5
C111 C112 H11H 109.5
H11F C112 H11H 109.5
H11G C112 H11H 109.5
N3 C113 C114 178.6(9)
C113 C114 H11I 109.5
C113 C114 H11J 109.5
H11I C114 H11J 109.5
C113 C114 H11K 109.5
H11I C114 H11K 109.5
H11J C114 H11K 109.5
N4 C115 C116 178.7(17)
C115 C116 H11L 109.5
C115 C116 H11M 109.5
H11L C116 H11M 109.5
C115 C116 H11N 109.5
H11L C116 H11N 109.5
H11M C116 H11N 109.5
N5 C117 C118 179.1(19)
C117 C118 H11O 109.5
C117 C118 H11P 109.5
H11O C118 H11P 109.5
C117 C118 H11Q 109.5
H11O C118 H11Q 109.5
H11P C118 H11Q 109.5
N6 C119 C120 179.0(15)
C119 C120 H12A 109.5
C119 C120 H12B 109.5
H12A C120 H12B 109.5
C119 C120 H12C 109.5
H12A C120 H12C 109.5
H12B C120 H12C 109.5
N7 C121 C122 179.1(8)
C121 C122 H12D 109.5
C121 C122 H12E 109.5
H12D C122 H12E 109.5
C121 C122 H12F 109.5
H12D C122 H12F 109.5
H12E C122 H12F 109.5
N8 C123 C124 173.3(19)
C123 C124 H12G 109.5
C123 C124 H12H 109.5
H12G C124 H12H 109.5
C123 C124 H12I 109.5
H12G C124 H12I 109.5
H12H C124 H12I 109.5
N9 C125 C126 174(3)
C125 C126 H12J 109.5
C125 C126 H12K 109.5
H12J C126 H12K 109.5
C125 C126 H12L 109.5
H12J C126 H12L 109.5
H12K C126 H12L 109.5
N10 C127 C128 165(2)
C127 C128 H12M 109.5
C127 C128 H12N 109.5
H12M C128 H12N 109.5
C127 C128 H12O 109.5
H12M C128 H12O 109.5
H12N C128 H12O 109.5

loop_
_geom_bond_atom_site_label_1
_geom_bond_atom_site_label_2
_geom_bond_distance
Ti1 O4 1.793(3)
Ti1 O2 1.817(3)
Ti1 O3 1.852(3)
Ti1 O9 2.000(3)
Ti1 O1 2.381(3)
Ti1 Cl1 2.5177(14)
Ti2 O6 1.787(3)
Ti2 O8 1.832(3)
Ti2 O7 1.855(3)
Ti2 O9 2.000(3)
Ti2 O5 2.392(3)
Ti2 Cl1 2.5181(13)
O1 C1 1.420(5)
O1 C45 1.461(5)
O2 C12 1.355(5)
O3 C23 1.368(6)
O4 C34 1.332(5)
O5 C55 1.429(6)
O5 C99 1.467(5)
O6 C66 1.341(5)
O7 C77 1.368(6)
O8 C88 1.341(5)
O9 H9 0.84(2)
C9 C7 1.533(9)
C9 H9A 0.9800
C9 H9B 0.9800
C9 H9C 0.9800
C1 C2 1.384(6)
C1 C6 1.385(6)
C2 C3 1.405(7)
C2 C44 1.512(7)
C3 C4 1.381(7)
C3 H3 0.9500
C4 C5 1.386(7)
C4 C7 1.539(8)
C5 C6 1.396(7)
C5 H5 0.9500
C6 C11 1.523(6)
C7 C8 1.526(9)
C7 C10 1.528(8)
C8 H8A 0.9800
C8 H8B 0.9800
C8 H8C 0.9800
C10 H10A 0.9800
C10 H10B 0.9800
C10 H10C 0.9800
C11 C13 1.520(6)
C11 H11A 0.9900
C11 H11B 0.9900
C12 C13 1.385(6)
C12 C17 1.395(6)
C13 C14 1.389(7)
C14 C15 1.393(7)
C14 H14 0.9500
C15 C16 1.384(8)
C15 C18 1.545(8)
C16 C17 1.390(7)
C16 H16 0.9500
C17 C22 1.520(7)
C18 C20 1.511(11)
C18 C19 1.517(9)
C18 C21 1.533(10)
C19 H19A 0.9800
C19 H19B 0.9800
C19 H19C 0.9800
C20 H20A 0.9800
C20 H20B 0.9800
C20 H20C 0.9800
C21 H21A 0.9800
C21 H21B 0.9800
C21 H21C 0.9800
C22 C24 1.504(7)
C22 H22A 0.9900
C22 H22B 0.9900
C23 C24 1.392(7)
C23 C28 1.408(7)
C24 C25 1.391(7)
C25 C26 1.386(8)
C25 H25 0.9500
C26 C27 1.399(8)
C26 C29 1.522(8)
C27 C28 1.386(7)
C27 H27 0.9500
C28 C33 1.510(7)
C29 C30 1.520(10)
C29 C31 1.523(10)
C29 C32 1.529(11)
C30 H30A 0.9800
C30 H30B 0.9800
C30 H30C 0.9800
C31 H31A 0.9800
C31 H31B 0.9800
C31 H31C 0.9800
C32 H32A 0.9800
C32 H32B 0.9800
C32 H32C 0.9800
C33 C35 1.517(7)
C33 H33A 0.9900
C33 H33B 0.9900
C34 C35 1.396(7)
C34 C39 1.402(6)
C35 C36 1.386(7)
C36 C37 1.400(8)
C36 H36 0.9500
C37 C38 1.394(8)
C37 C40 1.538(9)
C37 C40X 1.552(17)
C38 C39 1.371(7)
C38 H38 0.9500
C39 C44 1.522(7)
C40 C43 1.495(11)
C40 C41 1.498(13)
C40 C42 1.566(16)
C41 H41A 0.9800
C41 H41B 0.9800
C41 H41C 0.9800
C42 H42A 0.9800
C42 H42B 0.9800
C42 H42C 0.9800
C43 H43A 0.9800
C43 H43B 0.9800
C43 H43C 0.9800
C40X C41X 1.499(17)
C40X C43X 1.510(17)
C40X C42X 1.56(2)
C41X H41D 0.9800
C41X H41E 0.9800
C41X H41F 0.9800
C42X H42D 0.9800
C42X H42E 0.9800
C42X H42F 0.9800
C43X H43D 0.9800
C43X H43E 0.9800
C43X H43F 0.9800
C44 H44A 0.9900
C44 H44B 0.9900
C45 C46 1.504(6)
C45 H45A 0.9900
C45 H45B 0.9900
C46 C47 1.532(7)
C46 H46A 0.9900
C46 H46B 0.9900
C47 C48 1.522(7)
C47 H47A 0.9900
C47 H47B 0.9900
C48 C49 1.504(7)
C48 H48A 0.9900
C48 H48B 0.9900
C49 C50 1.518(7)
C49 H49A 0.9900
C49 H49B 0.9900
C50 C51 1.486(9)
C50 H50A 0.9900
C50 H50B 0.9900
C51 C52 1.538(10)
C51 H51A 0.9900
C51 H51B 0.9900
C52 C53 1.455(13)
C52 H52A 0.9900
C52 H52B 0.9900
C53 C54 1.494(13)
C53 H53A 0.9900
C53 H53B 0.9900
C54 H54A 0.9800
C54 H54B 0.9800
C54 H54C 0.9800
C55 C60 1.369(7)
C55 C56 1.400(7)
C56 C57 1.389(7)
C56 C98 1.510(7)
C57 C58 1.374(8)
C57 H57 0.9500
C58 C59 1.383(8)
C58 C61 1.558(8)
C59 C60 1.413(7)
C59 H59 0.9500
C60 C65 1.512(7)
C61 C64 1.508(10)
C61 C63 1.538(9)
C61 C62 1.560(9)
C62 H62A 0.9800
C62 H62B 0.9800
C62 H62C 0.9800
C63 H63A 0.9800
C63 H63B 0.9800
C63 H63C 0.9800
C64 H64A 0.9800
C64 H64B 0.9800
C64 H64C 0.9800
C65 C67 1.510(7)
C65 H65A 0.9900
C65 H65B 0.9900
C66 C71 1.383(7)
C66 C67 1.407(7)
C67 C68 1.377(7)
C68 C69 1.399(8)
C68 H68 0.9500
C69 C70 1.412(7)
C69 C72 1.519(8)
C70 C71 1.387(7)
C70 H70 0.9500
C71 C76 1.520(7)
C72 C74 1.523(9)
C72 C73 1.527(9)
C72 C75 1.536(9)
C73 H73A 0.9800
C73 H73B 0.9800
C73 H73C 0.9800
C74 H74A 0.9800
C74 H74B 0.9800
C74 H74C 0.9800
C75 H75A 0.9800
C75 H75B 0.9800
C75 H75C 0.9800
C76 C78 1.512(6)
C76 H76A 0.9900
C76 H76B 0.9900
C77 C82 1.395(7)
C77 C78 1.413(7)
C78 C79 1.392(7)
C79 C80 1.399(7)
C79 H79 0.9500
C80 C81 1.391(7)
C80 C83 1.540(8)
C81 C82 1.380(7)
C81 H81 0.9500
C82 C87 1.530(7)
C83 C86X 1.473(12)
C83 C85 1.477(13)
C83 C85X 1.524(11)
C83 C84 1.534(10)
C83 C84X 1.558(12)
C83 C86 1.600(11)
C84 H84A 0.9800
C84 H84B 0.9800
C84 H84C 0.9800
C85 H85A 0.9800
C85 H85B 0.9800
C85 H85C 0.9800
C86 H86A 0.9800
C86 H86B 0.9800
C86 H86C 0.9800
C84X H84D 0.9800
C84X H84E 0.9800
C84X H84F 0.9800
C85X H85D 0.9800
C85X H85E 0.9800
C85X H85F 0.9800
C86X H86D 0.9800
C86X H86E 0.9800
C86X H86F 0.9800
C87 C89 1.519(7)
C87 H87A 0.9900
C87 H87B 0.9900
C88 C93 1.393(7)
C88 C89 1.409(7)
C89 C90 1.399(7)
C90 C91 1.395(8)
C90 H90 0.9500
C91 C92 1.371(9)
C91 C94 1.559(9)
C92 C93 1.391(8)
C92 H92 0.9500
C93 C98 1.509(7)
C94 C97X 1.423(15)
C94 C97 1.425(11)
C94 C95X 1.451(15)
C94 C95 1.472(11)
C94 C96 1.742(15)
C94 C96X 1.79(2)
C95 H95A 0.9800
C95 H95B 0.9800
C95 H95C 0.9800
C96 H96A 0.9800
C96 H96B 0.9800
C96 H96C 0.9800
C97 H97A 0.9800
C97 H97B 0.9800
C97 H97C 0.9800
C95X H95D 0.9800
C95X H95E 0.9800
C95X H95F 0.9800
C96X H96D 0.9800
C96X H96E 0.9800
C96X H96F 0.9800
C97X H97D 0.9800
C97X H97E 0.9800
C97X H97F 0.9800
C98 H98A 0.9900
C98 H98B 0.9900
C99 C100 1.505(7)
C99 H99A 0.9900
C99 H99B 0.9900
C100 C101 1.532(7)
C100 H10D 0.9900
C100 H10E 0.9900
C101 C102 1.524(7)
C101 H10F 0.9900
C101 H10G 0.9900
C102 C103 1.527(8)
C102 H10H 0.9900
C102 H10I 0.9900
C103 C104 1.522(8)
C103 H10J 0.9900
C103 H10K 0.9900
C104 C105 1.471(10)
C104 H10L 0.9900
C104 H10M 0.9900
C105 C106 1.507(11)
C105 H10N 0.9900
C105 H10O 0.9900
C106 C107 1.314(15)
C106 H10P 0.9900
C106 H10Q 0.9900
C107 C108 1.574(15)
C107 H10R 0.9900
C107 H10S 0.9900
C108 H10T 0.9800
C108 H10U 0.9800
C108 H10V 0.9800
N1 C109 1.186(8)
C109 C110 1.432(10)
C110 H11C 0.9800
C110 H11D 0.9800
C110 H11E 0.9800
N2 C111 1.139(9)
C111 C112 1.418(9)
C112 H11F 0.9800
C112 H11G 0.9800
C112 H11H 0.9800
N3 C113 1.147(8)
C113 C114 1.441(8)
C114 H11I 0.9800
C114 H11J 0.9800
C114 H11K 0.9800
N4 C115 1.145(10)
C115 C116 1.444(11)
C116 H11L 0.9800
C116 H11M 0.9800
C116 H11N 0.9800
N5 C117 1.080(11)
C117 C118 1.404(12)
C118 H11O 0.9800
C118 H11P 0.9800
C118 H11Q 0.9800
N6 C119 1.112(9)
C119 C120 1.433(10)
C120 H12A 0.9800
C120 H12B 0.9800
C120 H12C 0.9800
N7 C121 1.136(7)
C121 C122 1.422(8)
C122 H12D 0.9800
C122 H12E 0.9800
C122 H12F 0.9800
N8 C123 1.155(12)
C123 C124 1.432(13)
C124 H12G 0.9800
C124 H12H 0.9800
C124 H12I 0.9800
N9 C125 1.180(14)
C125 C126 1.479(14)
C126 H12J 0.9800
C126 H12K 0.9800
C126 H12L 0.9800
N10 C127 1.179(13)
C127 C128 1.421(14)
C128 H12M 0.9800
C128 H12N 0.9800
C128 H12O 0.9800

loop_
_geom_hbond_atom_site_label_D
_geom_hbond_atom_site_label_H
_geom_hbond_atom_site_label_A
_geom_hbond_distance_DH
_geom_hbond_distance_HA
_geom_hbond_distance_DA
_geom_hbond_angle_DHA
_geom_hbond_site_symmetry_A
_geom_hbond_publ_flag
O9 H9 N1 0.84(2) 1.88(2) 2.720(7) 175(6) . yes
C45 H45A O7 0.99 2.36 3.208(6) 142.6 . yes
C99 H99B O3 0.99 2.54 3.262(6) 129.9 . yes
C110 H11C N5 0.98 2.69 3.493(19) 139.9 . yes
C110 H11D N6 0.98 2.45 3.406(17) 164.4 . yes
C112 H11H Cl1 0.98 2.82 3.437(7) 121.6 . yes
C116 H11N N8 0.98 2.44 3.40(2) 168.3 . yes
C118 H11O N4 0.98 2.41 3.39(2) 172.1 1_545 yes
C124 H12H N7 0.98 2.55 3.404(15) 146.1 1_665 yes
C124 H12I N10 0.98 2.47 3.21(3) 131.5 1_665 yes
C126 H12J N10 0.98 2.29 3.12(3) 142.8 2_565 yes
C128 H12M N9 0.98 2.14 3.06(3) 154.1 2_565 yes

loop_
_geom_torsion_atom_site_label_1
_geom_torsion_atom_site_label_2
_geom_torsion_atom_site_label_3
_geom_torsion_atom_site_label_4
_geom_torsion
O4 Ti1 O2 C12 -174.2(5)
O3 Ti1 O2 C12 -78.8(6)
O9 Ti1 O2 C12 40.3(7)
O1 Ti1 O2 C12 109.7(6)
Cl1 Ti1 O2 C12 19.1(5)
O4 Ti1 O3 C23 60.5(3)
O2 Ti1 O3 C23 -42.6(3)
O9 Ti1 O3 C23 156.1(3)
O1 Ti1 O3 C23 4.4(8)
Cl1 Ti1 O3 C23 -128.2(3)
O2 Ti1 O4 C34 71.6(16)
O3 Ti1 O4 C34 -22.1(16)
O9 Ti1 O4 C34 -120.3(15)
O1 Ti1 O4 C34 148.2(16)
Cl1 Ti1 O4 C34 -167.7(13)
O8 Ti2 O6 C66 74.0(15)
O7 Ti2 O6 C66 -19.8(15)
O9 Ti2 O6 C66 -117.0(15)
O5 Ti2 O6 C66 151.5(15)
Cl1 Ti2 O6 C66 -169.8(13)
O6 Ti2 O7 C77 59.1(3)
O8 Ti2 O7 C77 -43.9(3)
O9 Ti2 O7 C77 155.0(3)
O5 Ti2 O7 C77 5.8(8)
Cl1 Ti2 O7 C77 -129.4(3)
O6 Ti2 O8 C88 -176.2(6)
O7 Ti2 O8 C88 -80.1(6)
O9 Ti2 O8 C88 35.6(8)
O5 Ti2 O8 C88 108.1(6)
Cl1 Ti2 O8 C88 19.0(6)
C45 O1 C1 C2 -79.6(5)
Ti1 O1 C1 C2 89.5(4)
C45 O1 C1 C6 103.1(4)
Ti1 O1 C1 C6 -87.9(4)
C6 C1 C2 C3 -2.8(6)
O1 C1 C2 C3 -180.0(4)
C6 C1 C2 C44 173.9(4)
O1 C1 C2 C44 -3.3(6)
C1 C2 C3 C4 0.2(7)
C44 C2 C3 C4 -176.6(4)
C2 C3 C4 C5 2.4(7)
C2 C3 C4 C7 -177.7(4)
C3 C4 C5 C6 -2.5(7)
C7 C4 C5 C6 177.6(4)
C2 C1 C6 C5 2.7(6)
O1 C1 C6 C5 179.9(4)
C2 C1 C6 C11 -176.4(4)
O1 C1 C6 C11 0.8(6)
C4 C5 C6 C1 0.1(7)
C4 C5 C6 C11 179.2(4)
C3 C4 C7 C8 -2.7(7)
C5 C4 C7 C8 177.2(5)
C3 C4 C7 C10 118.5(6)
C5 C4 C7 C10 -61.5(6)
C3 C4 C7 C9 -122.3(6)
C5 C4 C7 C9 57.6(6)
C1 C6 C11 C13 102.8(5)
C5 C6 C11 C13 -76.3(5)
Ti1 O2 C12 C13 -107.8(6)
Ti1 O2 C12 C17 69.3(7)
O2 C12 C13 C14 -179.1(4)
C17 C12 C13 C14 3.8(7)
O2 C12 C13 C11 7.6(7)
C17 C12 C13 C11 -169.5(5)
C6 C11 C13 C12 -58.8(6)
C6 C11 C13 C14 128.1(5)
C12 C13 C14 C15 -0.3(8)
C11 C13 C14 C15 172.8(5)
C13 C14 C15 C16 -2.4(9)
C13 C14 C15 C18 -177.8(6)
C14 C15 C16 C17 1.7(9)
C18 C15 C16 C17 176.9(6)
C15 C16 C17 C12 1.6(8)
C15 C16 C17 C22 -174.6(5)
O2 C12 C17 C16 178.6(5)
C13 C12 C17 C16 -4.4(7)
O2 C12 C17 C22 -5.2(7)
C13 C12 C17 C22 171.8(4)
C16 C15 C18 C20 132.4(6)
C14 C15 C18 C20 -52.6(8)
C16 C15 C18 C19 12.0(10)
C14 C15 C18 C19 -172.9(7)
C16 C15 C18 C21 -110.1(7)
C14 C15 C18 C21 65.0(8)
C16 C17 C22 C24 -125.9(5)
C12 C17 C22 C24 58.0(6)
Ti1 O3 C23 C24 88.9(4)
Ti1 O3 C23 C28 -89.9(4)
O3 C23 C24 C25 179.1(4)
C28 C23 C24 C25 -2.1(6)
O3 C23 C24 C22 -1.0(6)
C28 C23 C24 C22 177.9(4)
C17 C22 C24 C25 80.9(5)
C17 C22 C24 C23 -99.0(5)
C23 C24 C25 C26 0.7(7)
C22 C24 C25 C26 -179.2(4)
C24 C25 C26 C27 0.8(7)
C24 C25 C26 C29 -178.8(5)
C25 C26 C27 C28 -1.0(7)
C29 C26 C27 C28 178.5(5)
C26 C27 C28 C23 -0.2(7)
C26 C27 C28 C33 179.2(4)
O3 C23 C28 C27 -179.3(4)
C24 C23 C28 C27 1.8(6)
O3 C23 C28 C33 1.3(6)
C24 C23 C28 C33 -177.5(4)
C25 C26 C29 C30 -120.3(7)
C27 C26 C29 C30 60.1(8)
C25 C26 C29 C31 121.0(6)
C27 C26 C29 C31 -58.6(7)
C25 C26 C29 C32 2.0(9)
C27 C26 C29 C32 -177.6(7)
C27 C28 C33 C35 -78.5(5)
C23 C28 C33 C35 100.8(5)
Ti1 O4 C34 C35 28.0(18)
Ti1 O4 C34 C39 -152.7(13)
O4 C34 C35 C36 -179.7(5)
C39 C34 C35 C36 1.1(8)
O4 C34 C35 C33 2.5(7)
C39 C34 C35 C33 -176.7(5)
C28 C33 C35 C36 109.7(6)
C28 C33 C35 C34 -72.6(6)
C34 C35 C36 C37 -1.7(8)
C33 C35 C36 C37 176.1(6)
C35 C36 C37 C38 0.9(9)
C35 C36 C37 C40 -176.6(7)
C35 C36 C37 C40X 169.9(14)
C36 C37 C38 C39 0.5(9)
C40 C37 C38 C39 177.7(8)
C40X C37 C38 C39 -170.4(12)
C37 C38 C39 C34 -1.0(8)
C37 C38 C39 C44 -177.9(6)
O4 C34 C39 C38 -179.0(5)
C35 C34 C39 C38 0.2(8)
O4 C34 C39 C44 -2.0(7)
C35 C34 C39 C44 177.3(5)
C38 C37 C40 C43 -1.8(15)
C36 C37 C40 C43 175.4(9)
C38 C37 C40 C41 118.4(9)
C36 C37 C40 C41 -64.3(12)
C38 C37 C40 C42 -121.3(9)
C36 C37 C40 C42 56.0(10)
C38 C37 C40X C41X 57(2)
C36 C37 C40X C41X -113(2)
C38 C37 C40X C43X -67.1(19)
C36 C37 C40X C43X 124(2)
C38 C37 C40X C42X 179.3(14)
C36 C37 C40X C42X 10(2)
C1 C2 C44 C39 -103.5(5)
C3 C2 C44 C39 73.1(5)
C38 C39 C44 C2 -111.5(6)
C34 C39 C44 C2 71.6(6)
C1 O1 C45 C46 -82.3(4)
Ti1 O1 C45 C46 111.2(4)
O1 C45 C46 C47 -176.2(4)
C45 C46 C47 C48 178.7(4)
C46 C47 C48 C49 -166.7(4)
C47 C48 C49 C50 172.3(4)
C48 C49 C50 C51 -178.6(5)
C49 C50 C51 C52 173.2(7)
C50 C51 C52 C53 -173.6(11)
C51 C52 C53 C54 176.5(13)
C99 O5 C55 C60 -103.3(5)
Ti2 O5 C55 C60 89.5(4)
C99 O5 C55 C56 81.6(5)
Ti2 O5 C55 C56 -85.6(4)
C60 C55 C56 C57 1.6(7)
O5 C55 C56 C57 176.6(4)
C60 C55 C56 C98 -176.7(4)
O5 C55 C56 C98 -1.8(6)
C55 C56 C57 C58 0.0(7)
C98 C56 C57 C58 178.4(5)
C56 C57 C58 C59 -0.8(7)
C56 C57 C58 C61 179.3(5)
C57 C58 C59 C60 0.1(7)
C61 C58 C59 C60 180.0(4)
C56 C55 C60 C59 -2.4(7)
O5 C55 C60 C59 -177.2(4)
C56 C55 C60 C65 174.1(4)
O5 C55 C60 C65 -0.7(7)
C58 C59 C60 C55 1.5(7)
C58 C59 C60 C65 -175.2(4)
C57 C58 C61 C64 177.5(5)
C59 C58 C61 C64 -2.4(7)
C57 C58 C61 C63 -59.8(7)
C59 C58 C61 C63 120.3(6)
C57 C58 C61 C62 58.2(7)
C59 C58 C61 C62 -121.7(6)
C55 C60 C65 C67 -104.3(5)
C59 C60 C65 C67 72.2(6)
Ti2 O6 C66 C71 25.8(17)
Ti2 O6 C66 C67 -154.1(13)
O6 C66 C67 C68 179.5(4)
C71 C66 C67 C68 -0.5(8)
O6 C66 C67 C65 -1.7(7)
C71 C66 C67 C65 178.4(5)
C60 C65 C67 C68 -111.9(6)
C60 C65 C67 C66 69.3(6)
C66 C67 C68 C69 -0.5(8)
C65 C67 C68 C69 -179.3(5)
C67 C68 C69 C70 0.3(8)
C67 C68 C69 C72 179.9(5)
C68 C69 C70 C71 1.0(8)
C72 C69 C70 C71 -178.6(5)
O6 C66 C71 C70 -178.2(4)
C67 C66 C71 C70 1.7(7)
O6 C66 C71 C76 3.7(7)
C67 C66 C71 C76 -176.4(4)
C69 C70 C71 C66 -2.0(8)
C69 C70 C71 C76 176.0(5)
C68 C69 C72 C74 117.2(6)
C70 C69 C72 C74 -63.2(7)
C68 C69 C72 C73 -2.5(9)
C70 C69 C72 C73 177.1(6)
C68 C69 C72 C75 -122.8(6)
C70 C69 C72 C75 56.8(7)
C66 C71 C76 C78 -74.1(6)
C70 C71 C76 C78 108.0(5)
Ti2 O7 C77 C82 89.3(4)
Ti2 O7 C77 C78 -89.5(4)
O7 C77 C78 C79 -177.1(4)
C82 C77 C78 C79 4.1(6)
O7 C77 C78 C76 4.2(6)
C82 C77 C78 C76 -174.6(4)
C71 C76 C78 C79 -79.5(5)
C71 C76 C78 C77 99.2(5)
C77 C78 C79 C80 -1.0(7)
C76 C78 C79 C80 177.8(4)
C78 C79 C80 C81 -2.1(7)
C78 C79 C80 C83 179.8(4)
C79 C80 C81 C82 2.3(7)
C83 C80 C81 C82 -179.7(4)
C80 C81 C82 C77 0.8(7)
C80 C81 C82 C87 178.2(4)
O7 C77 C82 C81 177.1(4)
C78 C77 C82 C81 -4.1(6)
O7 C77 C82 C87 -0.3(6)
C78 C77 C82 C87 178.5(4)
C81 C80 C83 C86X 11.8(13)
C79 C80 C83 C86X -170.2(12)
C81 C80 C83 C85 157.9(12)
C79 C80 C83 C85 -24.1(13)
C81 C80 C83 C85X 134.9(8)
C79 C80 C83 C85X -47.2(9)
C81 C80 C83 C84 -70.6(9)
C79 C80 C83 C84 107.4(9)
C81 C80 C83 C84X -115.1(12)
C79 C80 C83 C84X 62.9(13)
C81 C80 C83 C86 40.9(8)
C79 C80 C83 C86 -141.2(7)
C81 C82 C87 C89 85.4(5)
C77 C82 C87 C89 -97.3(5)
Ti2 O8 C88 C93 -103.7(6)
Ti2 O8 C88 C89 73.2(8)
O8 C88 C89 C90 179.9(5)
C93 C88 C89 C90 -3.3(8)
O8 C88 C89 C87 -7.5(8)
C93 C88 C89 C87 169.2(5)
C82 C87 C89 C90 -130.7(6)
C82 C87 C89 C88 57.1(7)
C88 C89 C90 C91 0.7(9)
C87 C89 C90 C91 -171.9(6)
C89 C90 C91 C92 1.8(11)
C89 C90 C91 C94 178.3(7)
C90 C91 C92 C93 -1.7(11)
C94 C91 C92 C93 -178.3(7)
C91 C92 C93 C88 -0.8(10)
C91 C92 C93 C98 173.9(6)
O8 C88 C93 C92 -179.8(5)
C89 C88 C93 C92 3.4(8)
O8 C88 C93 C98 5.4(7)
C89 C88 C93 C98 -171.5(5)
C92 C91 C94 C97X 128(2)
C90 C91 C94 C97X -48(2)
C92 C91 C94 C97 174.4(9)
C90 C91 C94 C97 -2.1(13)
C92 C91 C94 C95X -18.1(19)
C90 C91 C94 C95X 165.4(17)
C92 C91 C94 C95 -49.0(11)
C90 C91 C94 C95 134.5(9)
C92 C91 C94 C96 59.8(9)
C90 C91 C94 C96 -116.7(8)
C92 C91 C94 C96X -123.8(12)
C90 C91 C94 C96X 59.7(13)
C92 C93 C98 C56 128.2(6)
C88 C93 C98 C56 -57.1(7)
C57 C56 C98 C93 -71.7(6)
C55 C56 C98 C93 106.6(5)
C55 O5 C99 C100 97.9(4)
Ti2 O5 C99 C100 -97.9(4)
O5 C99 C100 C101 173.7(4)
C99 C100 C101 C102 -169.0(4)
C100 C101 C102 C103 168.8(4)
C101 C102 C103 C104 -178.1(4)
C102 C103 C104 C105 -75.5(7)
C103 C104 C105 C106 169.2(8)
C104 C105 C106 C107 -165.9(14)
C105 C106 C107 C108 170.2(12)
